data_7158801
loop_
_publ_author_name
'Giovanardi, Gabriele'
'Balestri, Davide'
'Secchi, Andrea'
'Cera, Gianpiero'

_publ_section_title
;
 Diametric calix[6]arene gold(i) catalysts for intramolecular
 cyclopropanations of 1,6-dienynes
;
_journal_name_full 'Organic &amp; Biomolecular Chemistry'
_journal_paper_doi 10.1039/D2OB01074G
_journal_year 2022
_chemical_formula_moiety 'C116 H136 Au2 Cl2 N2 O8 P2, 2(C4 H10 O), 6(C7 H8)'
_chemical_formula_sum 'C166 H204 Au2 Cl2 N2 O10 P2'
_chemical_formula_weight 2914.07
_space_group_crystal_system triclinic
_space_group_IT_number 2
_space_group_name_Hall '-P 1'
_space_group_name_H-M_alt 'P -1'
_atom_sites_solution_hydrogens mixed
_atom_sites_solution_primary dual
_audit_creation_date 2022-06-08
_audit_creation_method
;
Olex2 1.5
(compiled 2022.04.07 svn.rca3783a0 for OlexSys, GUI svn.r6498)
;
_audit_update_record
;
2022-07-21 deposited with the CCDC.	2022-07-22 downloaded from the CCDC.
;
_cell_angle_alpha 88.005(2)
_cell_angle_beta 85.593(2)
_cell_angle_gamma 86.527(2)
_cell_formula_units_Z 1
_cell_length_a 14.1201(3)
_cell_length_b 14.4758(3)
_cell_length_c 18.9307(3)
_cell_measurement_reflns_used 34805
_cell_measurement_temperature 200
_cell_measurement_theta_max 27.6720
_cell_measurement_theta_min 1.8490
_cell_volume 3849.14(13)
_computing_cell_refinement 'CrysAlisPro 1.171.40.53 (Rigaku OD, 2019)'
_computing_data_collection 'Bruker APEX3'
_computing_data_reduction 'CrysAlisPro 1.171.40.53 (Rigaku OD, 2019)'
_computing_molecular_graphics 'Olex2 1.5 (Dolomanov et al., 2009)'
_computing_publication_material 'Olex2 1.5 (Dolomanov et al., 2009)'
_computing_structure_refinement 'XL  (Sheldrick, 2008)'
_computing_structure_solution 'SHELXT 2014/5 (Sheldrick, 2014)'
_diffrn_ambient_temperature 200
_diffrn_detector 'Photon II'
_diffrn_measured_fraction_theta_full 0.998
_diffrn_measured_fraction_theta_max 0.998
_diffrn_measurement_details
;
List of Runs (angles in degrees, time in seconds):

  # Type    Start    End  Width  t~exp~   \w     \q     \k     \f   Frames
#--------------------------------------------------------------------------
  1  \f   -339.92  19.48   0.60    8.00  18.37  -1.37 -59.25    --   599
  2  \w    -62.60   0.40   0.60    8.00    --  -21.93  94.56   1.16  105
  3  \w    -62.60   0.40   0.60    8.00    --  -21.93  94.56 145.16  105
  4  \w    -84.01  17.99   0.60    8.00    --   -1.37 -59.25 -51.92  170
  5  \w    -41.36   0.04   0.60    8.00    --   -0.69  94.56 -34.84   69
  6  \w    -62.60   0.40   0.60    8.00    --  -21.93  94.56  73.16  105
  7  \f    -10.27 122.33   0.60    8.00  81.38  -1.37  31.50    --   221
;
_diffrn_measurement_device 'Bruker D8 VENTURE'
_diffrn_measurement_device_type 'Bruker D8 VENTURE PHOTON II'
_diffrn_measurement_method '\w and \f scans'
_diffrn_orient_matrix_type 'CrysAlisPro convention (1999,Acta A55,543-557)'
_diffrn_orient_matrix_UB_11 0.0162456000
_diffrn_orient_matrix_UB_12 -0.0278406000
_diffrn_orient_matrix_UB_13 0.0287084000
_diffrn_orient_matrix_UB_21 0.0087676000
_diffrn_orient_matrix_UB_22 0.0404461000
_diffrn_orient_matrix_UB_23 0.0179796000
_diffrn_orient_matrix_UB_31 -0.0469699000
_diffrn_orient_matrix_UB_32 0.0009864000
_diffrn_orient_matrix_UB_33 0.0163117000
_diffrn_radiation_probe x-ray
_diffrn_radiation_type MoK\a
_diffrn_radiation_wavelength 0.71073
_diffrn_reflns_av_R_equivalents 0.0559
_diffrn_reflns_av_unetI/netI 0.0352
_diffrn_reflns_Laue_measured_fraction_full 0.998
_diffrn_reflns_Laue_measured_fraction_max 0.998
_diffrn_reflns_limit_h_max 17
_diffrn_reflns_limit_h_min -17
_diffrn_reflns_limit_k_max 17
_diffrn_reflns_limit_k_min -17
_diffrn_reflns_limit_l_max 23
_diffrn_reflns_limit_l_min -23
_diffrn_reflns_number 103242
_diffrn_reflns_point_group_measured_fraction_full 0.998
_diffrn_reflns_point_group_measured_fraction_max 0.998
_diffrn_reflns_theta_full 25.242
_diffrn_reflns_theta_max 25.682
_diffrn_reflns_theta_min 1.802
_diffrn_source microfocus
_diffrn_standards_decay_% 0
_diffrn_standards_interval_count 0
_diffrn_standards_number 0
_exptl_absorpt_coefficient_mu 2.015
_exptl_absorpt_correction_T_max 1.00000
_exptl_absorpt_correction_T_min 0.57017
_exptl_absorpt_correction_type multi-scan
_exptl_absorpt_process_details
;
CrysAlisPro 1.171.40.53 (Rigaku Oxford Diffraction, 2019)
Empirical absorption correction using spherical harmonics,
 implemented in SCALE3 ABSPACK scaling algorithm.
;
_exptl_crystal_colour 'clear light colourless'
_exptl_crystal_colour_lustre clear
_exptl_crystal_colour_modifier light
_exptl_crystal_colour_primary colourless
_exptl_crystal_density_diffrn 1.257
_exptl_crystal_description prism
_exptl_crystal_F_000 1516
_exptl_crystal_recrystallization_method 'Slow evaporation from toluene/ diethyl ether mixture'
_exptl_crystal_size_max 0.15
_exptl_crystal_size_mid 0.05
_exptl_crystal_size_min 0.04
_refine_diff_density_max 1.006
_refine_diff_density_min -0.672
_refine_diff_density_rms 0.075
_refine_ls_extinction_method none
_refine_ls_goodness_of_fit_ref 1.050
_refine_ls_hydrogen_treatment mixed
_refine_ls_matrix_type full
_refine_ls_number_parameters 993
_refine_ls_number_reflns 14588
_refine_ls_number_restraints 627
_refine_ls_restrained_S_all 1.059
_refine_ls_R_factor_all 0.0428
_refine_ls_R_factor_gt 0.0374
_refine_ls_shift/su_max 0.002
_refine_ls_shift/su_mean 0.000
_refine_ls_structure_factor_coef Fsqd
_refine_ls_weighting_details 'w=1/[\s^2^(Fo^2^)+(0.0366P)^2^+3.8013P] where P=(Fo^2^+2Fc^2^)/3'
_refine_ls_weighting_scheme calc
_refine_ls_wR_factor_gt 0.0833
_refine_ls_wR_factor_ref 0.0871
_reflns_Friedel_coverage 0.000
_reflns_number_gt 13206
_reflns_number_total 14588
_reflns_threshold_expression 'I > 2\s(I)'
_cod_data_source_file d2ob01074g2.cif
_cod_data_source_block C_(AuCl)2
_cod_database_code 7158801
_shelx_shelxl_version_number 2014/7
_shelx_space_group_comment
;
The symmetry employed for this shelxl refinement is uniquely defined
by the following loop, which should always be used as a source of
symmetry information in preference to the above space-group names.
They are only intended as comments.
;
_shelx_estimated_absorpt_t_max 0.924
_shelx_estimated_absorpt_t_min 0.752
_olex2_refinement_description
;
1. Others
 Fixed Sof: C93(0.7) H93A(0.7) H93B(0.7) H93C(0.7) C73(0.7) H73A(0.7)
 H73B(0.7) H73C(0.7) C8B(0.3) H8BA(0.3) H8BB(0.3) H8BC(0.3) H31A(0.3) H31B(0.3)
 H31C(0.3) H31D(0.7) H31E(0.7) H31F(0.7) C9B(0.3) H9BA(0.3) H9BB(0.3) H9BC(0.3)
 C7B(0.3) H7BA(0.3) H7BB(0.3) H7BC(0.3) C83(0.7) H83A(0.7) H83B(0.7) H83C(0.7)
 C2T3(0.5) H2T3(0.5) C3T3(0.5) H3T3(0.5) C4T3(0.5) H4T3(0.5) C5T3(0.5)
 H5T3(0.5) C6T3(0.5) H6T3(0.5) C2(0.5) C7TC(0.5) H7TG(0.5) H7TH(0.5) H7TI(0.5)
 C3TC(0.5) H3TC(0.5) C4TC(0.5) H4TC(0.5) C5TC(0.5) H5TC(0.5) C6TC(0.5)
 H6TC(0.5) C1TC(0.5) C2TC(0.5) H2TC(0.5) C9C(0.3) H9CA(0.3) H9CB(0.3) H9CC(0.3)
 C7C(0.3) H7CA(0.3) H7CB(0.3) H7CC(0.3) C8C(0.3) H8CA(0.3) H8CB(0.3) H8CC(0.3)
 C7T3(0.5) H7TD(0.5) H7TE(0.5) H7TF(0.5) C92(0.7) H92A(0.7) H92B(0.7) H92C(0.7)
 C82(0.7) H82A(0.7) H82B(0.7) H82C(0.7) C72(0.7) H72A(0.7) H72B(0.7) H72C(0.7)
 C281(0.7) H27A(0.7) H27B(0.7) C31A(0.3) H30A(0.3) H30B(0.3) C301(0.7)
 H29A(0.7) H29B(0.7) C291(0.7) H28A(0.7) H28B(0.7) C29A(0.3) H28C(0.3)
 H28D(0.3) C28A(0.3) H27C(0.3) H27D(0.3) C311(0.7) H30C(0.7) H30D(0.7)
 C30A(0.3) H29C(0.3) H29D(0.3) C4T2(0.7) H4T2(0.7) C3T2(0.7) H3T2(0.7)
 C2T2(0.7) H2T2(0.7) C1T2(0.7) C6T2(0.7) H6T2(0.7) C5T2(0.7) H5T2(0.7)
 C7T2(0.7) H7TJ(0.7) H7TK(0.7) H7TL(0.7) C1TB(0.3) C6TB(0.3) H6TB(0.3)
 C5TB(0.3) H5TB(0.3) C4TB(0.3) H4TB(0.3) C3TB(0.3) H3TB(0.3) C2TB(0.3)
 H2TB(0.3) C7TB(0.3) H7TM(0.3) H7TN(0.3) H7TO(0.3)
 Fixed Uiso: H22(0.055) H21(0.049) H191(0.058) H41(0.046) H42(0.06) H43(0.057)
 HM1A(0.055) HM1B(0.055) H141(0.05) HM1C(0.057) HM1D(0.057) H30(0.062)
 H151(0.062) H201(0.077) H81(0.07) H23(0.057) HM2A(0.071) HM2B(0.071)
 H111(0.066) H231(0.077) H211(0.079) H01A(0.094) H01B(0.094) H01C(0.094)
 H161(0.072) H10A(0.104) H10B(0.104) H10C(0.104) H24A(0.073) H24B(0.073)
 H171(0.074) H91(0.091) H221(0.087) H101(0.09) H2EA(0.105) H2EB(0.105)
 H4T1(0.135) H25A(0.11) H25B(0.11) H6T1(0.123) H5T1(0.126) H3EA(0.131)
 H3EB(0.131) H26C(0.142) H26D(0.142) H26A(0.142) H26B(0.142) H1EA(0.172)
 H1EB(0.172) H1EC(0.172) H4EA(0.185) H4EB(0.185) H4EC(0.185) H93A(0.133)
 H93B(0.133) H93C(0.133) H73A(0.127) H73B(0.127) H73C(0.127) H3T1(0.142)
 H2T1(0.136) H8BA(0.177) H8BB(0.177) H8BC(0.177) H31A(0.206) H31B(0.206)
 H31C(0.206) H31D(0.206) H31E(0.206) H31F(0.206) H9BA(0.177) H9BB(0.177)
 H9BC(0.177) H7BA(0.177) H7BB(0.177) H7BC(0.177) H83A(0.156) H83B(0.156)
 H83C(0.156) H7TA(0.204) H7TB(0.204) H7TC(0.204) H2T3(0.166) H3T3(0.168)
 H4T3(0.169) H5T3(0.167) H6T3(0.166) H7TG(0.217) H7TH(0.217) H7TI(0.217)
 H3TC(0.169) H4TC(0.167) H5TC(0.168) H6TC(0.167) H2TC(0.167) H9CA(0.133)
 H9CB(0.133) H9CC(0.133) H7CA(0.173) H7CB(0.173) H7CC(0.173) H8CA(0.145)
 H8CB(0.145) H8CC(0.145) H7TD(0.21) H7TE(0.21) H7TF(0.21) H92A(0.177)
 H92B(0.177) H92C(0.177) H82A(0.177) H82B(0.177) H82C(0.177) H72A(0.177)
 H72B(0.177) H72C(0.177) H27A(0.144) H27B(0.144) H30A(0.162) H30B(0.162)
 H29A(0.155) H29B(0.155) H28A(0.154) H28B(0.154) H28C(0.156) H28D(0.156)
 H27C(0.156) H27D(0.156) H30C(0.154) H30D(0.154) H29C(0.159) H29D(0.159)
 H4T2(0.169) H3T2(0.17) H2T2(0.17) H6T2(0.166) H5T2(0.17) H7TJ(0.229)
 H7TK(0.229) H7TL(0.229) H6TB(0.145) H5TB(0.146) H4TB(0.144) H3TB(0.142)
 H2TB(0.141) H7TM(0.185) H7TN(0.185) H7TO(0.185)
 Fixed X: H22(0.3211) H21(0.7378) H191(0.7463) H41(0.494) H42(0.1865)
 H43(0.5383) HM1A(0.741) HM1B(0.6454) H141(0.5987) HM1C(0.3547) HM1D(0.3418)
 H30(0.6488) H151(0.4637) H201(0.8608) H81(0.7416) H23(0.6366) HM2A(0.18)
 HM2B(0.1465) H111(0.8662) H231(0.9444) H211(1.016) H01A(0.3866) H01B(0.4396)
 H01C(0.4064) H161(0.423) H10A(0.9105) H10B(0.9453) H10C(0.8834) H24A(0.5119)
 H24B(0.416) H171(0.5141) H91(0.8448) H221(1.0584) H101(0.9079) H2EA(0.9244)
 H2EB(0.8883) H4T1(0.2144) H25A(0.4339) H25B(0.3398) H6T1(-0.0362) H5T1(0.1058)
 H3EA(1.006) H3EB(0.9692) H26C(0.3414) H26D(0.4061) H26A(0.4145) H26B(0.3239)
 H1EA(0.7908) H1EB(0.7343) H1EC(0.7659) H4EA(1.0128) H4EB(0.9432) H4EC(0.8999)
 H93A(0.3917) H93B(0.3445) H93C(0.4176) H73A(0.4967) H73B(0.3892) H73C(0.4363)
 H3T1(0.188) H2T1(0.0468) H8BA(0.1374) H8BB(0.1778) H8BC(0.2391) H31A(-0.0896)
 H31B(-0.0175) H31C(-0.0065) H31D(-0.0115) H31E(-0.0821) H31F(-0.0315)
 H9BA(0.2265) H9BB(0.2036) H9BC(0.1278) H7BA(0.3824) H7BB(0.3343) H7BC(0.3638)
 H83A(0.5376) H83B(0.4537) H83C(0.5577) H7TA(-0.1314) H7TB(-0.1405) H7TC(-
 0.085) H2T3(0.0575) H3T3(-0.0819) H4T3(-0.0809) H5T3(0.0594) H6T3(0.1988)
 H7TG(0.2215) H7TH(0.1343) H7TI(0.2259) H3TC(-0.0688) H4TC(0.0184) H5TC(0.181)
 H6TC(0.2565) H2TC(0.0067) H9CA(0.3948) H9CB(0.3956) H9CC(0.3391) H7CA(0.4181)
 H7CB(0.4921) H7CC(0.53) H8CA(0.473) H8CB(0.4382) H8CC(0.5495) H7TD(0.2583)
 H7TE(0.2788) H7TF(0.2326) H92A(0.339) H92B(0.2648) H92C(0.2326) H82A(0.0963)
 H82B(0.1387) H82C(0.128) H72A(0.2919) H72B(0.3084) H72C(0.3761) H27A(0.2188)
 H27B(0.2835) H30A(0.0379) H30B(0.0072) H29A(0.1671) H29B(0.1375) H28A(0.2035)
 H28B(0.2794) H28C(0.1881) H28D(0.1848) H27C(0.3023) H27D(0.3122) H30C(0.0649)
 H30D(0.0392) H29C(0.161) H29D(0.1325) H4T2(0.5579) H3T2(0.5408) H2T2(0.6048)
 H6T2(0.703) H5T2(0.639) H7TJ(0.7524) H7TK(0.6963) H7TL(0.6439) H6TB(0.5802)
 H5TB(0.6764) H4TB(0.7392) H3TB(0.7057) H2TB(0.6095) H7TM(0.4828) H7TN(0.4779)
 H7TO(0.5581)
 Fixed Y: H22(0.4724) H21(0.5642) H191(0.3289) H41(0.4543) H42(0.2967)
 H43(0.8059) HM1A(0.7262) HM1B(0.7916) H141(0.4871) HM1C(0.6219) HM1D(0.6455)
 H30(0.2158) H151(0.4519) H201(0.3235) H81(0.2281) H23(0.7191) HM2A(0.4321)
 HM2B(0.3375) H111(0.214) H231(0.408) H211(0.3578) H01A(0.4772) H01B(0.5079)
 H01C(0.5838) H161(0.3002) H10A(0.6994) H10B(0.6445) H10C(0.7404) H24A(0.8222)
 H24B(0.7697) H171(0.1818) H91(0.104) H221(0.3966) H101(0.0987) H2EA(0.3601)
 H2EB(0.4672) H4T1(0.7061) H25A(0.9224) H25B(0.8658) H6T1(0.6858) H5T1(0.6194)
 H3EA(0.3846) H3EB(0.491) H26C(1.0116) H26D(0.953) H26A(0.9732) H26B(1.0018)
 H1EA(0.3761) H1EB(0.4289) H1EC(0.3213) H4EA(0.456) H4EB(0.3724) H4EC(0.477)
 H93A(0.7765) H93B(0.8519) H93C(0.8824) H73A(0.7386) H73B(0.7745) H73C(0.688)
 H3T1(0.8608) H2T1(0.9322) H8BA(0.2322) H8BB(0.1936) H8BC(0.1768) H31A(0.8909)
 H31B(0.9384) H31C(0.8313) H31D(0.8258) H31E(0.8979) H31F(0.9245) H9BA(0.4267)
 H9BB(0.3342) H9BC(0.3799) H7BA(0.2657) H7BB(0.2186) H7BC(0.3236) H83A(0.9427)
 H83B(0.9316) H83C(0.8853) H7TA(0.8227) H7TB(0.8827) H7TC(0.9209) H2T3(1.0708)
 H3T3(1.1385) H4T3(1.1936) H5T3(1.1809) H6T3(1.1132) H7TG(1.0976) H7TH(1.0333)
 H7TI(0.9944) H3TC(1.1552) H4TC(1.1557) H5TC(1.1119) H6TC(1.0675) H2TC(1.1108)
 H9CA(0.8165) H9CB(0.7213) H9CC(0.8119) H7CA(0.8317) H7CB(0.7435) H7CC(0.8454)
 H8CA(0.9356) H8CB(0.9535) H8CC(0.9416) H7TD(1.0008) H7TE(1.1034) H7TF(1.0333)
 H92A(0.3627) H92B(0.3012) H92C(0.4036) H82A(0.3267) H82B(0.2293) H82C(0.2451)
 H72A(0.1916) H72B(0.1793) H72C(0.2421) H27A(0.9032) H27B(0.8432) H30A(0.8481)
 H30B(0.9565) H29A(0.8596) H29B(0.9595) H28A(1.0258) H28B(0.9767) H28C(0.8822)
 H28D(0.9929) H27C(0.97) H27D(0.8624) H30C(0.8858) H30D(0.9892) H29C(0.8757)
 H29D(0.9843) H4T2(1.1116) H3T2(1.1418) H2T2(1.0353) H6T2(0.8684) H5T2(0.9749)
 H7TJ(0.9087) H7TK(0.8231) H7TL(0.8984) H6TB(1.07) H5TB(0.9405) H4TB(0.837)
 H3TB(0.863) H2TB(0.9925) H7TM(1.1441) H7TN(1.1083) H7TO(1.1764)
 Fixed Z: H22(0.3408) H21(0.1845) H191(0.6035) H41(0.2629) H42(0.2298)
 H43(0.0608) HM1A(0.1503) HM1B(0.159) H141(0.5319) HM1C(0.2911) HM1D(0.2092)
 H30(0.4916) H151(0.6056) H201(0.6868) H81(0.2321) H23(-0.1318) HM2A(0.0745)
 HM2B(0.1117) H111(0.4529) H231(0.4519) H211(0.6521) H01A(0.0394) H01B(0.1058)
 H01C(0.048) H161(0.6222) H10A(-0.0087) H10B(0.0604) H10C(0.0681) H24A(0.2569)
 H24B(0.2771) H171(0.5654) H91(0.2635) H221(0.5348) H101(0.3727) H2EA(0.0732)
 H2EB(0.0722) H4T1(0.1096) H25A(0.1774) H25B(0.1887) H6T1(0.2229) H5T1(0.1702)
 H3EA(0.1743) H3EB(0.1695) H26C(0.2512) H26D(0.3052) H26A(0.2888) H26B(0.2471)
 H1EA(0.0142) H1EB(0.0789) H1EC(0.0876) H4EA(0.277) H4EB(0.2854) H4EC(0.2809)
 H93A(0.0118) H93B(-0.0407) H93C(0.0135) H73A(-0.1653) H73B(-0.1441) H73C(-
 0.1018) H3T1(0.0986) H2T1(0.1425) H8BA(0.3285) H8BB(0.4012) H8BC(0.3276)
 H31A(0.4187) H31B(0.4627) H31C(0.4516) H31D(0.4416) H31E(0.4063) H31F(0.4729)
 H9BA(0.4224) H9BB(0.4676) H9BC(0.4162) H7BA(0.3411) H7BB(0.4116) H7BC(0.4119)
 H83A(-0.0808) H83B(-0.1316) H83C(-0.1517) H7TA(0.2526) H7TB(0.1806)
 H7TC(0.2431) H2T3(-0.0225) H3T3(0.0335) H4T3(0.1482) H5T3(0.2069) H6T3(0.1509)
 H7TG(-0.0455) H7TH(-0.0513) H7TI(-0.0124) H3TC(0.1221) H4TC(0.2223)
 H5TC(0.2135) H6TC(0.1046) H2TC(0.0131) H9CA(0.0189) H9CB(-0.0217) H9CC(-
 0.0512) H7CA(-0.1636) H7CB(-0.1631) H7CC(-0.1739) H8CA(-0.0133) H8CB(-0.0913)
 H8CC(-0.0799) H7TD(0.0609) H7TE(0.0318) H7TF(-0.0174) H92A(0.4209)
 H92B(0.4667) H92C(0.4399) H82A(0.3804) H82B(0.4103) H82C(0.3271) H72A(0.3039)
 H72B(0.3865) H72C(0.3359) H27A(0.2726) H27B(0.3253) H30A(0.3351) H30B(0.3351)
 H29A(0.4274) H29B(0.4584) H28A(0.3482) H28B(0.3978) H28C(0.2784) H28D(0.2853)
 H27C(0.3715) H27D(0.3517) H30C(0.3386) H30D(0.364) H29C(0.4083) H29D(0.4023)
 H4T2(0.272) H3T2(0.3931) H2T2(0.475) H6T2(0.3147) H5T2(0.2328) H7TJ(0.4738)
 H7TK(0.4508) H7TL(0.5026) H6TB(0.4765) H5TB(0.5088) H4TB(0.4227) H3TB(0.3042)
 H2TB(0.2719) H7TM(0.3975) H7TN(0.3189) H7TO(0.3354)
;
_olex2_exptl_crystal_mounting_method CryoLoop
_olex2_submission_special_instructions 'No special instructions were received'
_oxdiff_exptl_absorpt_empirical_details
;
Empirical correction (ABSPACK) includes:
- Absorption correction using spherical harmonics
- Frame scaling
;
_oxdiff_exptl_absorpt_empirical_full_max 1.915
_oxdiff_exptl_absorpt_empirical_full_min 0.669

loop_
_space_group_symop_operation_xyz
'x, y, z'
'-x, -y, -z'

loop_
_atom_site_label
_atom_site_type_symbol
_atom_site_fract_x
_atom_site_fract_y
_atom_site_fract_z
_atom_site_U_iso_or_equiv
_atom_site_adp_type
_atom_site_occupancy
_atom_site_site_symmetry_order
_atom_site_calc_flag
_atom_site_refinement_flags_posn
_atom_site_refinement_flags_adp
_atom_site_refinement_flags_occupancy
_atom_site_disorder_assembly
_atom_site_disorder_group
Au Au 0.75481(2) 0.52202(2) 0.40155(2) 0.04016(5) Uani 1 1 d . . . . .
P P 0.74523(6) 0.38215(6) 0.45426(4) 0.03310(17) Uani 1 1 d . . . . .
Cl Cl 0.77773(7) 0.66232(7) 0.34575(6) 0.0558(2) Uani 1 1 d . . . . .
O21 O 0.59213(17) 0.37823(18) 0.35019(12) 0.0490(6) Uani 1 1 d . . . . .
O13 O 0.80813(17) 0.63453(19) 0.04705(13) 0.0490(6) Uani 1 1 d . . . . .
O11 O 0.47430(18) 0.74434(17) 0.17938(13) 0.0481(6) Uani 1 1 d . . . . .
O12 O 0.3004(2) 0.5398(2) 0.11324(14) 0.0651(8) Uani 1 1 d . . . . .
N11 N 0.6794(2) 0.4170(2) 0.24849(15) 0.0401(6) Uani 1 1 d D . . . .
O1ET O 0.8685(2) 0.4038(2) 0.16534(17) 0.0703(9) Uani 1 1 d . . . . .
C22 C 0.3000(3) 0.4545(3) 0.29715(19) 0.0458(8) Uani 1 1 d . . . . .
H22 H 0.3211 0.4724 0.3408 0.055 Uiso 1 1 calc R U . . .
C21 C 0.6711(2) 0.5709(3) 0.19563(17) 0.0408(8) Uani 1 1 d . . . . .
H21 H 0.7378 0.5642 0.1845 0.049 Uiso 1 1 calc R U . . .
C131 C 0.6360(2) 0.3545(2) 0.50467(16) 0.0353(7) Uani 1 1 d . . . . .
C31 C 0.6242(2) 0.4980(2) 0.22883(16) 0.0381(7) Uani 1 1 d . . . . .
C71 C 0.7379(2) 0.2928(2) 0.32557(18) 0.0394(7) Uani 1 1 d . . . . .
C61 C 0.6622(2) 0.3670(2) 0.30930(17) 0.0380(7) Uani 1 1 d . . . . .
C121 C 0.7757(2) 0.2893(2) 0.39208(17) 0.0388(7) Uani 1 1 d . . . . .
C03 C 0.7327(2) 0.6819(2) 0.01720(18) 0.0410(8) Uani 1 1 d . . . . .
C32 C 0.2534(3) 0.3735(3) 0.29611(18) 0.0462(8) Uani 1 1 d . . . . .
C13 C 0.6642(3) 0.7304(2) 0.06115(17) 0.0412(8) Uani 1 1 d . . . . .
C51 C 0.4753(2) 0.5880(2) 0.22687(17) 0.0382(7) Uani 1 1 d . . . . .
C12 C 0.3173(2) 0.5108(3) 0.23762(18) 0.0419(8) Uani 1 1 d . . . . .
C201 C 0.8097(3) 0.3437(3) 0.58918(19) 0.0484(9) Uani 1 1 d . . . . .
H191 H 0.7463 0.3289 0.6035 0.058 Uiso 1 1 calc R U . . .
C02 C 0.2861(2) 0.4837(3) 0.17364(18) 0.0445(8) Uani 1 1 d . . . . .
C11 C 0.6220(2) 0.6534(3) 0.17851(16) 0.0394(8) Uani 1 1 d . . . . .
C52 C 0.2363(3) 0.4044(3) 0.17040(19) 0.0476(9) Uani 1 1 d . . . . .
C41 C 0.5264(2) 0.5056(2) 0.24258(17) 0.0380(7) Uani 1 1 d . . . . .
H41 H 0.4940 0.4543 0.2629 0.046 Uiso 1 1 calc R U . . .
C42 C 0.2208(3) 0.3510(3) 0.2317(2) 0.0503(9) Uani 1 1 d . . . . .
H42 H 0.1865 0.2967 0.2298 0.060 Uiso 1 1 calc R U . . .
C191 C 0.8337(2) 0.3689(2) 0.51944(18) 0.0392(7) Uani 1 1 d . . . . .
C23 C 0.5851(3) 0.7730(3) 0.03117(19) 0.0471(9) Uani 1 1 d . . . . .
H43 H 0.5383 0.8059 0.0608 0.057 Uiso 1 1 calc R U . . .
CM13 C 0.6730(3) 0.7318(3) 0.14068(18) 0.0460(8) Uani 1 1 d . . . . .
HM1A H 0.7410 0.7262 0.1503 0.055 Uiso 1 1 calc R U . . .
HM1B H 0.6454 0.7916 0.1590 0.055 Uiso 1 1 calc R U . . .
C01 C 0.5244(2) 0.6615(2) 0.19608(17) 0.0393(8) Uani 1 1 d . . . . .
C141 C 0.5816(2) 0.4248(3) 0.53853(17) 0.0419(8) Uani 1 1 d . . . . .
H141 H 0.5987 0.4871 0.5319 0.050 Uiso 1 1 calc R U . . .
CM12 C 0.3682(2) 0.5983(3) 0.2427(2) 0.0471(9) Uani 1 1 d . . . . .
HM1C H 0.3547 0.6219 0.2911 0.057 Uiso 1 1 calc R U . . .
HM1D H 0.3418 0.6455 0.2092 0.057 Uiso 1 1 calc R U . . .
C181 C 0.6113(3) 0.2642(3) 0.5146(2) 0.0518(9) Uani 1 1 d . . . . .
H30 H 0.6488 0.2158 0.4916 0.062 Uiso 1 1 calc R U . . .
C53 C 0.7228(2) 0.6781(3) -0.05519(18) 0.0428(8) Uani 1 1 d . . . . .
C151 C 0.5015(3) 0.4038(3) 0.58242(19) 0.0516(10) Uani 1 1 d . . . . .
H151 H 0.4637 0.4519 0.6056 0.062 Uiso 1 1 calc R U . . .
C211 C 0.8780(3) 0.3401(3) 0.6387(2) 0.0639(12) Uani 1 1 d . . . . .
H201 H 0.8608 0.3235 0.6868 0.077 Uiso 1 1 calc R U . . .
C33 C 0.5723(3) 0.7688(3) -0.04057(19) 0.0476(9) Uani 1 1 d . . . . .
C81 C 0.7654(3) 0.2248(3) 0.2778(2) 0.0582(10) Uani 1 1 d . . . . .
H81 H 0.7416 0.2281 0.2321 0.070 Uiso 1 1 calc R U . . .
C43 C 0.6432(3) 0.7216(3) -0.08235(19) 0.0474(9) Uani 1 1 d . . . . .
H23 H 0.6366 0.7191 -0.1318 0.057 Uiso 1 1 calc R U . . .
CM23 C 0.2019(3) 0.3759(3) 0.1013(2) 0.0589(11) Uani 1 1 d . . . . .
HM2A H 0.1800 0.4321 0.0745 0.071 Uiso 1 1 calc R U . . .
HM2B H 0.1465 0.3375 0.1117 0.071 Uiso 1 1 calc R U . . .
C111 C 0.8395(3) 0.2167(3) 0.4083(2) 0.0547(10) Uani 1 1 d . . . . .
H111 H 0.8662 0.2140 0.4529 0.066 Uiso 1 1 calc R U . . .
C241 C 0.9270(3) 0.3897(3) 0.4996(2) 0.0642(12) Uani 1 1 d . . . . .
H231 H 0.9444 0.4080 0.4519 0.077 Uiso 1 1 calc R U . . .
C221 C 0.9696(3) 0.3602(3) 0.6182(2) 0.0656(12) Uani 1 1 d . . . . .
H211 H 1.0160 0.3578 0.6521 0.079 Uiso 1 1 calc R U . . .
C102 C 0.3903(3) 0.5261(3) 0.0735(2) 0.0628(11) Uani 1 1 d . . . . .
H01A H 0.3866 0.4772 0.0394 0.094 Uiso 1 1 calc R U . . .
H01B H 0.4396 0.5079 0.1058 0.094 Uiso 1 1 calc R U . . .
H01C H 0.4064 0.5838 0.0480 0.094 Uiso 1 1 calc R U . . .
C161 C 0.4775(3) 0.3143(3) 0.5920(2) 0.0599(11) Uani 1 1 d . . . . .
H161 H 0.4230 0.3002 0.6222 0.072 Uiso 1 1 calc R U . . .
C62 C 0.2417(4) 0.3093(3) 0.3613(2) 0.0678(12) Uani 1 1 d D . . . .
C103 C 0.8936(3) 0.6836(4) 0.0413(2) 0.0695(13) Uani 1 1 d . . . . .
H10A H 0.9105 0.6994 -0.0087 0.104 Uiso 1 1 calc R U . . .
H10B H 0.9453 0.6445 0.0604 0.104 Uiso 1 1 calc R U . . .
H10C H 0.8834 0.7404 0.0681 0.104 Uiso 1 1 calc R U . . .
C251 C 0.4525(3) 0.8030(3) 0.2385(2) 0.0607(11) Uani 1 1 d . . . . .
H24A H 0.5119 0.8222 0.2569 0.073 Uiso 1 1 calc R U . . .
H24B H 0.4160 0.7697 0.2771 0.073 Uiso 1 1 calc R U . . .
C171 C 0.5315(3) 0.2441(3) 0.5585(2) 0.0618(11) Uani 1 1 d . . . . .
H171 H 0.5141 0.1818 0.5654 0.074 Uiso 1 1 calc R U . . .
C63 C 0.4841(3) 0.8146(3) -0.0723(2) 0.0635(11) Uani 1 1 d D . . . .
C91 C 0.8277(4) 0.1518(3) 0.2960(3) 0.0758(14) Uani 1 1 d . . . . .
H91 H 0.8448 0.1040 0.2635 0.091 Uiso 1 1 calc R U . . .
C231 C 0.9944(3) 0.3840(4) 0.5490(3) 0.0724(13) Uani 1 1 d . . . . .
H221 H 1.0584 0.3966 0.5348 0.087 Uiso 1 1 calc R U . . .
C101 C 0.8646(4) 0.1485(3) 0.3606(3) 0.0749(14) Uani 1 1 d . . . . .
H101 H 0.9079 0.0987 0.3727 0.090 Uiso 1 1 calc R U . . .
C2ET C 0.8730(4) 0.4048(4) 0.0910(3) 0.0872(16) Uani 1 1 d . . . . .
H2EA H 0.9244 0.3601 0.0732 0.105 Uiso 1 1 calc R U . . .
H2EB H 0.8883 0.4672 0.0722 0.105 Uiso 1 1 calc R U . . .
C4T1 C 0.1571(6) 0.7350(5) 0.1300(4) 0.1128(14) Uani 1 1 d . U . . .
H4T1 H 0.2144 0.7061 0.1096 0.135 Uiso 1 1 calc R U . . .
C261 C 0.3941(5) 0.8869(3) 0.2127(3) 0.0918(19) Uani 1 1 d . . . . .
H25A H 0.4339 0.9224 0.1774 0.110 Uiso 1 1 calc R U . . .
H25B H 0.3398 0.8658 0.1887 0.110 Uiso 1 1 calc R U . . .
C6T1 C 0.0082(5) 0.7231(5) 0.1969(3) 0.1024(12) Uani 1 1 d . U . . .
H6T1 H -0.0362 0.6858 0.2229 0.123 Uiso 1 1 calc R U . . .
C5T1 C 0.0931(5) 0.6845(5) 0.1658(3) 0.1049(12) Uani 1 1 d . U . . .
H5T1 H 0.1058 0.6194 0.1702 0.126 Uiso 1 1 calc R U . . .
C3ET C 0.9541(4) 0.4296(5) 0.1907(4) 0.109(2) Uani 1 1 d D . . . .
H3EA H 1.0060 0.3846 0.1743 0.131 Uiso 1 1 calc R U . . .
H3EB H 0.9692 0.4910 0.1695 0.131 Uiso 1 1 calc R U . . .
C271 C 0.3574(5) 0.9486(4) 0.2707(4) 0.118(2) Uani 1 1 d D . . . .
H26C H 0.3414 1.0116 0.2512 0.142 Uiso 0.67(15) 1 calc R U P A 2
H26D H 0.4061 0.9530 0.3052 0.142 Uiso 0.67(15) 1 calc R U P A 2
H26A H 0.4145 0.9732 0.2888 0.142 Uiso 0.33(15) 1 calc R U P A 1
H26B H 0.3239 1.0018 0.2471 0.142 Uiso 0.33(15) 1 calc R U P A 1
C1ET C 0.7838(5) 0.3809(6) 0.0659(3) 0.115(2) Uani 1 1 d . . . . .
H1EA H 0.7908 0.3761 0.0142 0.172 Uiso 1 1 calc R U . . .
H1EB H 0.7343 0.4289 0.0789 0.172 Uiso 1 1 calc R U . . .
H1EC H 0.7659 0.3213 0.0876 0.172 Uiso 1 1 calc R U . . .
C1T1 C -0.0097(5) 0.8195(5) 0.1886(4) 0.1045(12) Uani 1 1 d . U . . .
C4ET C 0.9524(4) 0.4341(6) 0.2639(4) 0.123(3) Uani 1 1 d D . . . .
H4EA H 1.0128 0.4560 0.2770 0.185 Uiso 1 1 calc R U . . .
H4EB H 0.9432 0.3724 0.2854 0.185 Uiso 1 1 calc R U . . .
H4EC H 0.8999 0.4770 0.2809 0.185 Uiso 1 1 calc R U . . .
C93 C 0.4022(7) 0.8330(8) -0.0171(5) 0.089(3) Uani 0.7 1 d D U P B 1
H93A H 0.3917 0.7765 0.0118 0.133 Uiso 0.7 1 calc R U P B 1
H93B H 0.3445 0.8519 -0.0407 0.133 Uiso 0.7 1 calc R U P B 1
H93C H 0.4176 0.8824 0.0135 0.133 Uiso 0.7 1 calc R U P B 1
C73 C 0.4483(5) 0.7477(6) -0.1258(5) 0.084(2) Uani 0.7 1 d D U P B 1
H73A H 0.4967 0.7386 -0.1653 0.127 Uiso 0.7 1 calc R U P B 1
H73B H 0.3892 0.7745 -0.1441 0.127 Uiso 0.7 1 calc R U P B 1
H73C H 0.4363 0.6880 -0.1018 0.127 Uiso 0.7 1 calc R U P B 1
C3T1 C 0.1411(6) 0.8247(5) 0.1230(4) 0.1183(14) Uani 1 1 d . U . . .
H3T1 H 0.1880 0.8608 0.0986 0.142 Uiso 1 1 calc R U . . .
C2T1 C 0.0578(5) 0.8674(5) 0.1504(4) 0.1135(13) Uani 1 1 d . U . . .
H2T1 H 0.0468 0.9322 0.1425 0.136 Uiso 1 1 calc R U . . .
C8B C 0.195(2) 0.2203(14) 0.3540(11) 0.118(2) Uani 0.3 1 d D U P C 1
H8BA H 0.1374 0.2322 0.3285 0.177 Uiso 0.3 1 calc R U P C 1
H8BB H 0.1778 0.1936 0.4012 0.177 Uiso 0.3 1 calc R U P C 1
H8BC H 0.2391 0.1768 0.3276 0.177 Uiso 0.3 1 calc R U P C 1
C321 C -0.0236(6) 0.8907(6) 0.4308(4) 0.137(3) Uani 1 1 d D U . . .
H31A H -0.0896 0.8909 0.4187 0.206 Uiso 0.3 1 d . U P D 1
H31B H -0.0175 0.9384 0.4627 0.206 Uiso 0.3 1 d . U P E 1
H31C H -0.0065 0.8313 0.4516 0.206 Uiso 0.3 1 d . U P F 1
H31D H -0.0115 0.8258 0.4416 0.206 Uiso 0.7 1 d . U P G 2
H31E H -0.0821 0.8979 0.4063 0.206 Uiso 0.7 1 d . U P H 2
H31F H -0.0315 0.9245 0.4729 0.206 Uiso 0.7 1 d . U P I 2
C9B C 0.196(2) 0.3678(14) 0.4224(9) 0.118(2) Uani 0.3 1 d D U P C 1
H9BA H 0.2265 0.4267 0.4224 0.177 Uiso 0.3 1 calc R U P C 1
H9BB H 0.2036 0.3342 0.4676 0.177 Uiso 0.3 1 calc R U P C 1
H9BC H 0.1278 0.3799 0.4162 0.177 Uiso 0.3 1 calc R U P C 1
C7B C 0.3391(13) 0.2764(16) 0.3834(11) 0.118(2) Uani 0.3 1 d D U P C 1
H7BA H 0.3824 0.2657 0.3411 0.177 Uiso 0.3 1 calc R U P C 1
H7BB H 0.3343 0.2186 0.4116 0.177 Uiso 0.3 1 calc R U P C 1
H7BC H 0.3638 0.3236 0.4119 0.177 Uiso 0.3 1 calc R U P C 1
C83 C 0.5105(7) 0.9010(7) -0.1125(6) 0.104(3) Uani 0.7 1 d D U P B 1
H83A H 0.5376 0.9427 -0.0808 0.156 Uiso 0.7 1 calc R U P B 1
H83B H 0.4537 0.9316 -0.1316 0.156 Uiso 0.7 1 calc R U P B 1
H83C H 0.5577 0.8853 -0.1517 0.156 Uiso 0.7 1 calc R U P B 1
C7T1 C -0.0992(5) 0.8653(6) 0.2187(4) 0.136(2) Uani 1 1 d . U . . .
H7TA H -0.1314 0.8227 0.2526 0.204 Uiso 1 1 calc R U . . .
H7TB H -0.1405 0.8827 0.1806 0.204 Uiso 1 1 calc R U . . .
H7TC H -0.0850 0.9209 0.2431 0.204 Uiso 1 1 calc R U . . .
C2T3 C 0.0579(9) 1.0932(9) 0.0240(6) 0.138(2) Uani 0.5 1 d DG U P J 1
H2T3 H 0.0575 1.0708 -0.0225 0.166 Uiso 0.5 1 calc R U P J 1
C3T3 C -0.0249(7) 1.1334(8) 0.0573(7) 0.140(2) Uani 0.5 1 d G U P J 1
H3T3 H -0.0819 1.1385 0.0335 0.168 Uiso 0.5 1 calc R U P J 1
C4T3 C -0.0244(7) 1.1661(7) 0.1254(7) 0.141(2) Uani 0.5 1 d G U P J 1
H4T3 H -0.0809 1.1936 0.1482 0.169 Uiso 0.5 1 calc R U P J 1
C5T3 C 0.0590(9) 1.1585(8) 0.1603(5) 0.139(2) Uani 0.5 1 d G U P J 1
H5T3 H 0.0594 1.1809 0.2069 0.167 Uiso 0.5 1 calc R U P J 1
C6T3 C 0.1418(7) 1.1183(8) 0.1271(6) 0.139(2) Uani 0.5 1 d DG U P J 1
H6T3 H 0.1988 1.1132 0.1509 0.166 Uiso 0.5 1 calc R U P J 1
C2 C 0.1412(7) 1.0856(9) 0.0589(7) 0.138(2) Uani 0.5 1 d DG U P J 1
C7TC C 0.1842(12) 1.0494(11) -0.0214(9) 0.145(3) Uani 0.5 1 d D U P K 2
H7TG H 0.2215 1.0976 -0.0455 0.217 Uiso 0.5 1 calc R U P K 2
H7TH H 0.1343 1.0333 -0.0513 0.217 Uiso 0.5 1 calc R U P K 2
H7TI H 0.2259 0.9944 -0.0124 0.217 Uiso 0.5 1 calc R U P K 2
C3TC C -0.0028(6) 1.1374(8) 0.1185(8) 0.141(2) Uani 0.5 1 d G U P K 2
H3TC H -0.0688 1.1552 0.1221 0.169 Uiso 0.5 1 calc R U P K 2
C4TC C 0.0490(9) 1.1377(8) 0.1780(6) 0.139(2) Uani 0.5 1 d G U P K 2
H4TC H 0.0184 1.1557 0.2223 0.167 Uiso 0.5 1 calc R U P K 2
C5TC C 0.1456(9) 1.1117(8) 0.1729(6) 0.140(2) Uani 0.5 1 d G U P K 2
H5TC H 0.1810 1.1119 0.2135 0.168 Uiso 0.5 1 calc R U P K 2
C6TC C 0.1904(6) 1.0853(8) 0.1081(8) 0.139(2) Uani 0.5 1 d G U P K 2
H6TC H 0.2565 1.0675 0.1046 0.167 Uiso 0.5 1 calc R U P K 2
C1TC C 0.1387(9) 1.0850(9) 0.0486(6) 0.138(2) Uani 0.5 1 d G U P K 2
C2TC C 0.0421(9) 1.1110(9) 0.0538(6) 0.139(2) Uani 0.5 1 d G U P K 2
H2TC H 0.0067 1.1108 0.0131 0.167 Uiso 0.5 1 calc R U P K 2
C9C C 0.3956(15) 0.7888(17) -0.0276(13) 0.088(7) Uani 0.3 1 d D U P B 2
H9CA H 0.3948 0.8165 0.0189 0.133 Uiso 0.3 1 calc R U P B 2
H9CB H 0.3956 0.7213 -0.0217 0.133 Uiso 0.3 1 calc R U P B 2
H9CC H 0.3391 0.8119 -0.0512 0.133 Uiso 0.3 1 calc R U P B 2
C7C C 0.4808(19) 0.808(2) -0.1497(9) 0.115(8) Uani 0.3 1 d D U P B 2
H7CA H 0.4181 0.8317 -0.1636 0.173 Uiso 0.3 1 calc R U P B 2
H7CB H 0.4921 0.7435 -0.1631 0.173 Uiso 0.3 1 calc R U P B 2
H7CC H 0.5300 0.8454 -0.1739 0.173 Uiso 0.3 1 calc R U P B 2
C8C C 0.4864(17) 0.9212(11) -0.0634(13) 0.097(6) Uani 0.3 1 d D U P B 2
H8CA H 0.4730 0.9356 -0.0133 0.145 Uiso 0.3 1 calc R U P B 2
H8CB H 0.4382 0.9535 -0.0913 0.145 Uiso 0.3 1 calc R U P B 2
H8CC H 0.5495 0.9416 -0.0799 0.145 Uiso 0.3 1 calc R U P B 2
C7T3 C 0.2353(11) 1.0532(10) 0.0313(10) 0.140(3) Uani 0.5 1 d D U P J 1
H7TD H 0.2583 1.0008 0.0609 0.210 Uiso 0.5 1 calc R U P J 1
H7TE H 0.2788 1.1034 0.0318 0.210 Uiso 0.5 1 calc R U P J 1
H7TF H 0.2326 1.0333 -0.0174 0.210 Uiso 0.5 1 calc R U P J 1
C92 C 0.2722(9) 0.3475(7) 0.4280(4) 0.118(2) Uani 0.7 1 d D U P C 2
H92A H 0.3390 0.3627 0.4209 0.177 Uiso 0.7 1 calc R U P C 2
H92B H 0.2648 0.3012 0.4667 0.177 Uiso 0.7 1 calc R U P C 2
H92C H 0.2326 0.4036 0.4399 0.177 Uiso 0.7 1 calc R U P C 2
C82 C 0.1424(8) 0.2745(7) 0.3706(5) 0.118(2) Uani 0.7 1 d D U P C 2
H82A H 0.0963 0.3267 0.3804 0.177 Uiso 0.7 1 calc R U P C 2
H82B H 0.1387 0.2293 0.4103 0.177 Uiso 0.7 1 calc R U P C 2
H82C H 0.1280 0.2451 0.3271 0.177 Uiso 0.7 1 calc R U P C 2
C72 C 0.3110(8) 0.2224(6) 0.3454(5) 0.118(2) Uani 0.7 1 d D U P C 2
H72A H 0.2919 0.1916 0.3039 0.177 Uiso 0.7 1 calc R U P C 2
H72B H 0.3084 0.1793 0.3865 0.177 Uiso 0.7 1 calc R U P C 2
H72C H 0.3761 0.2421 0.3359 0.177 Uiso 0.7 1 calc R U P C 2
H11 H 0.7348(16) 0.408(2) 0.2269(17) 0.040(10) Uiso 1 1 d D . . . .
C281 C 0.2672(8) 0.9068(8) 0.3074(6) 0.120(3) Uani 0.7 1 d D U P L 2
H27A H 0.2188 0.9032 0.2726 0.144 Uiso 0.7 1 calc R U P L 2
H27B H 0.2835 0.8432 0.3253 0.144 Uiso 0.7 1 calc R U P L 2
C31A C 0.036(2) 0.905(3) 0.3632(12) 0.135(3) Uani 0.3 1 d D U P L 1
H30A H 0.0379 0.8481 0.3351 0.162 Uiso 0.3 1 calc R U P L 1
H30B H 0.0072 0.9565 0.3351 0.162 Uiso 0.3 1 calc R U P L 1
C301 C 0.1476(8) 0.9244(9) 0.4142(6) 0.129(3) Uani 0.7 1 d D U P L 2
H29A H 0.1671 0.8596 0.4274 0.155 Uiso 0.7 1 calc R U P L 2
H29B H 0.1375 0.9595 0.4584 0.155 Uiso 0.7 1 calc R U P L 2
C291 C 0.2272(8) 0.9651(7) 0.3678(6) 0.129(3) Uani 0.7 1 d D U P L 2
H28A H 0.2035 1.0258 0.3482 0.154 Uiso 0.7 1 calc R U P L 2
H28B H 0.2794 0.9767 0.3978 0.154 Uiso 0.7 1 calc R U P L 2
C29A C 0.1977(16) 0.933(2) 0.3104(12) 0.130(4) Uani 0.3 1 d D U P L 1
H28C H 0.1881 0.8822 0.2784 0.156 Uiso 0.3 1 calc R U P L 1
H28D H 0.1848 0.9929 0.2853 0.156 Uiso 0.3 1 calc R U P L 1
C28A C 0.2958(16) 0.926(2) 0.3336(11) 0.130(5) Uani 0.3 1 d D U P L 1
H27C H 0.3023 0.9700 0.3715 0.156 Uiso 0.3 1 calc R U P L 1
H27D H 0.3122 0.8624 0.3517 0.156 Uiso 0.3 1 calc R U P L 1
C311 C 0.0567(8) 0.9253(10) 0.3805(6) 0.129(3) Uani 0.7 1 d D U P L 2
H30C H 0.0649 0.8858 0.3386 0.154 Uiso 0.7 1 calc R U P L 2
H30D H 0.0392 0.9892 0.3640 0.154 Uiso 0.7 1 calc R U P L 2
C30A C 0.134(2) 0.925(2) 0.3771(13) 0.133(4) Uani 0.3 1 d D U P L 1
H29C H 0.1610 0.8757 0.4083 0.159 Uiso 0.3 1 calc R U P L 1
H29D H 0.1325 0.9843 0.4023 0.159 Uiso 0.3 1 calc R U P L 1
C4T2 C 0.5839(6) 1.0683(6) 0.3053(4) 0.140(2) Uani 0.7 1 d G U P M 1
H4T2 H 0.5579 1.1116 0.2720 0.169 Uiso 0.7 1 calc R U P M 1
C3T2 C 0.5737(6) 1.0863(5) 0.3772(5) 0.141(2) Uani 0.7 1 d G U P M 1
H3T2 H 0.5408 1.1418 0.3931 0.170 Uiso 0.7 1 calc R U P M 1
C2T2 C 0.6118(7) 1.0231(7) 0.4258(3) 0.142(2) Uani 0.7 1 d DG U P M 1
H2T2 H 0.6048 1.0353 0.4750 0.170 Uiso 0.7 1 calc R U P M 1
C1T2 C 0.6599(6) 0.9418(6) 0.4026(5) 0.138(2) Uani 0.7 1 d DG U P M 1
C6T2 C 0.6701(7) 0.9239(6) 0.3306(5) 0.138(2) Uani 0.7 1 d DG U P M 1
H6T2 H 0.7030 0.8684 0.3147 0.166 Uiso 0.7 1 calc R U P M 1
C5T2 C 0.6320(7) 0.9871(7) 0.2820(3) 0.142(2) Uani 0.7 1 d G U P M 1
H5T2 H 0.6390 0.9749 0.2328 0.170 Uiso 0.7 1 calc R U P M 1
C7T2 C 0.6905(10) 0.8889(9) 0.4621(6) 0.153(4) Uani 0.7 1 d D U P M 1
H7TJ H 0.7524 0.9087 0.4738 0.229 Uiso 0.7 1 calc R U P M 1
H7TK H 0.6963 0.8231 0.4508 0.229 Uiso 0.7 1 calc R U P M 1
H7TL H 0.6439 0.8984 0.5026 0.229 Uiso 0.7 1 calc R U P M 1
C1TB C 0.5858(12) 1.0434(9) 0.3711(10) 0.117(4) Uani 0.3 1 d DG U P N 2
C6TB C 0.6057(13) 1.0280(10) 0.4415(9) 0.121(4) Uani 0.3 1 d G U P N 2
H6TB H 0.5802 1.0700 0.4765 0.145 Uiso 0.3 1 calc R U P N 2
C5TB C 0.6628(13) 0.9511(11) 0.4607(9) 0.122(4) Uani 0.3 1 d G U P N 2
H5TB H 0.6764 0.9405 0.5088 0.146 Uiso 0.3 1 calc R U P N 2
C4TB C 0.7001(12) 0.8896(9) 0.4095(11) 0.120(4) Uani 0.3 1 d G U P N 2
H4TB H 0.7392 0.8370 0.4227 0.144 Uiso 0.3 1 calc R U P N 2
C3TB C 0.6802(14) 0.9050(10) 0.3392(10) 0.118(4) Uani 0.3 1 d G U P N 2
H3TB H 0.7057 0.8630 0.3042 0.142 Uiso 0.3 1 calc R U P N 2
C2TB C 0.6231(13) 0.9819(11) 0.3200(8) 0.118(4) Uani 0.3 1 d G U P N 2
H2TB H 0.6095 0.9925 0.2719 0.141 Uiso 0.3 1 calc R U P N 2
C7TB C 0.5205(16) 1.1251(13) 0.3543(15) 0.123(5) Uani 0.3 1 d D U P N 2
H7TM H 0.4828 1.1441 0.3975 0.185 Uiso 0.3 1 calc R U P N 2
H7TN H 0.4779 1.1083 0.3189 0.185 Uiso 0.3 1 calc R U P N 2
H7TO H 0.5581 1.1764 0.3354 0.185 Uiso 0.3 1 calc R U P N 2

loop_
_atom_site_aniso_label
_atom_site_aniso_U_11
_atom_site_aniso_U_22
_atom_site_aniso_U_33
_atom_site_aniso_U_23
_atom_site_aniso_U_13
_atom_site_aniso_U_12
Au 0.03631(8) 0.04272(8) 0.04136(8) 0.00228(6) -0.00363(5) -0.00276(5)
P 0.0326(4) 0.0390(4) 0.0278(4) -0.0017(3) -0.0051(3) 0.0007(3)
Cl 0.0496(5) 0.0504(5) 0.0682(6) 0.0144(5) -0.0096(5) -0.0112(4)
O21 0.0447(14) 0.0634(17) 0.0350(13) 0.0099(12) 0.0039(11) 0.0133(12)
O13 0.0461(14) 0.0621(17) 0.0396(14) 0.0054(12) -0.0109(11) -0.0037(12)
O11 0.0596(16) 0.0436(14) 0.0390(13) 0.0053(11) -0.0004(11) 0.0050(12)
O12 0.0681(18) 0.079(2) 0.0428(15) 0.0204(14) 0.0011(13) 0.0173(15)
N11 0.0340(15) 0.0534(18) 0.0314(15) 0.0033(13) -0.0001(12) 0.0052(13)
O1ET 0.0463(16) 0.097(2) 0.065(2) -0.0124(17) 0.0052(14) 0.0048(15)
C22 0.050(2) 0.055(2) 0.0318(18) 0.0001(16) -0.0008(15) 0.0046(17)
C21 0.0394(18) 0.057(2) 0.0253(16) -0.0007(15) -0.0014(13) -0.0026(15)
C131 0.0356(16) 0.0439(19) 0.0266(16) 0.0008(13) -0.0052(13) -0.0006(14)
C31 0.0369(17) 0.050(2) 0.0261(16) -0.0008(14) -0.0019(13) 0.0037(14)
C71 0.0401(18) 0.0423(19) 0.0351(18) -0.0047(15) -0.0003(14) 0.0023(14)
C61 0.0411(18) 0.0435(19) 0.0298(17) -0.0031(14) -0.0082(14) 0.0032(14)
C121 0.0378(17) 0.0436(19) 0.0336(17) -0.0014(14) 0.0022(14) 0.0033(14)
C03 0.0432(19) 0.046(2) 0.0348(18) 0.0060(15) -0.0053(14) -0.0104(15)
C32 0.054(2) 0.051(2) 0.0330(18) -0.0013(16) 0.0028(16) -0.0025(17)
C13 0.049(2) 0.0436(19) 0.0314(17) 0.0035(14) -0.0011(15) -0.0134(15)
C51 0.0395(18) 0.047(2) 0.0271(16) -0.0013(14) -0.0027(13) 0.0030(14)
C12 0.0320(17) 0.051(2) 0.0402(19) 0.0034(16) -0.0012(14) 0.0093(15)
C201 0.0392(19) 0.069(3) 0.0372(19) -0.0005(17) -0.0059(15) -0.0027(17)
C02 0.0387(18) 0.061(2) 0.0312(18) 0.0051(16) 0.0011(14) 0.0124(16)
C11 0.0435(18) 0.053(2) 0.0223(15) -0.0018(14) -0.0019(13) -0.0078(15)
C52 0.0408(19) 0.067(3) 0.0339(19) -0.0061(17) -0.0040(15) 0.0057(17)
C41 0.0396(18) 0.0417(19) 0.0321(17) 0.0049(14) -0.0023(14) -0.0003(14)
C42 0.048(2) 0.060(2) 0.042(2) -0.0061(18) 0.0044(16) -0.0081(18)
C191 0.0348(17) 0.0438(19) 0.0393(18) 0.0000(15) -0.0069(14) -0.0005(14)
C23 0.049(2) 0.051(2) 0.040(2) 0.0014(16) 0.0033(16) -0.0026(17)
CM13 0.054(2) 0.053(2) 0.0323(18) -0.0018(16) -0.0025(15) -0.0137(17)
C01 0.049(2) 0.0441(19) 0.0244(16) -0.0013(14) -0.0046(14) 0.0026(15)
C141 0.0402(18) 0.052(2) 0.0341(18) -0.0030(15) -0.0080(14) 0.0024(15)
CM12 0.0430(19) 0.049(2) 0.048(2) 0.0028(17) 0.0018(16) 0.0061(16)
C181 0.050(2) 0.050(2) 0.054(2) -0.0022(18) 0.0074(18) -0.0046(17)
C53 0.0405(18) 0.055(2) 0.0331(18) 0.0014(16) -0.0022(14) -0.0040(16)
C151 0.0381(19) 0.076(3) 0.038(2) -0.0052(19) -0.0020(15) 0.0139(18)
C211 0.057(3) 0.094(3) 0.041(2) -0.002(2) -0.0130(18) 0.004(2)
C33 0.050(2) 0.052(2) 0.040(2) 0.0065(17) -0.0028(16) -0.0028(17)
C81 0.068(3) 0.060(3) 0.046(2) -0.0131(19) -0.0072(19) 0.010(2)
C43 0.049(2) 0.061(2) 0.0311(18) 0.0043(16) -0.0050(15) -0.0019(17)
CM23 0.049(2) 0.088(3) 0.040(2) -0.012(2) -0.0073(17) 0.007(2)
C111 0.060(2) 0.055(2) 0.047(2) 0.0019(18) -0.0077(18) 0.0188(19)
C241 0.045(2) 0.095(3) 0.053(2) 0.016(2) -0.0062(18) -0.019(2)
C221 0.053(2) 0.086(3) 0.061(3) -0.005(2) -0.029(2) -0.003(2)
C102 0.068(3) 0.079(3) 0.038(2) 0.008(2) 0.0108(19) -0.009(2)
C161 0.043(2) 0.085(3) 0.050(2) 0.010(2) 0.0034(18) -0.002(2)
C62 0.096(4) 0.064(3) 0.044(2) 0.010(2) -0.002(2) -0.018(3)
C103 0.052(2) 0.099(4) 0.059(3) -0.005(3) -0.013(2) -0.011(2)
C251 0.076(3) 0.047(2) 0.057(3) -0.0053(19) 0.009(2) 0.000(2)
C171 0.058(2) 0.062(3) 0.064(3) 0.008(2) 0.008(2) -0.017(2)
C63 0.057(2) 0.079(3) 0.051(2) 0.012(2) -0.007(2) 0.013(2)
C91 0.097(4) 0.063(3) 0.065(3) -0.024(2) -0.004(3) 0.030(3)
C231 0.044(2) 0.104(4) 0.072(3) 0.018(3) -0.020(2) -0.019(2)
C101 0.086(3) 0.064(3) 0.070(3) -0.005(2) -0.008(3) 0.039(3)
C2ET 0.094(4) 0.091(4) 0.071(3) -0.002(3) 0.027(3) 0.000(3)
C4T1 0.130(3) 0.110(3) 0.099(3) -0.007(3) -0.028(2) 0.011(2)
C261 0.135(5) 0.047(3) 0.084(4) 0.011(2) 0.033(3) 0.015(3)
C6T1 0.128(3) 0.108(2) 0.078(3) -0.003(2) -0.042(2) -0.019(2)
C5T1 0.134(3) 0.100(3) 0.086(3) -0.004(2) -0.052(2) -0.001(2)
C3ET 0.055(3) 0.151(6) 0.121(6) -0.018(5) 0.006(3) -0.012(3)
C271 0.130(6) 0.076(4) 0.139(6) -0.010(4) 0.031(5) 0.021(4)
C1ET 0.121(6) 0.162(7) 0.062(4) -0.018(4) -0.012(3) -0.001(5)
C1T1 0.119(3) 0.107(2) 0.092(3) -0.017(2) -0.020(2) -0.011(2)
C4ET 0.064(4) 0.204(8) 0.104(5) -0.046(5) -0.010(3) -0.005(4)
C93 0.071(5) 0.111(7) 0.081(5) -0.004(5) -0.012(4) 0.031(5)
C73 0.056(4) 0.111(6) 0.089(5) -0.016(4) -0.033(4) 0.010(4)
C3T1 0.128(3) 0.110(3) 0.114(3) 0.003(3) -0.006(2) 0.005(2)
C2T1 0.127(3) 0.099(3) 0.114(3) -0.003(3) -0.007(2) 0.000(2)
C8B 0.191(6) 0.106(4) 0.058(3) 0.027(3) -0.002(3) -0.043(4)
C321 0.133(6) 0.130(6) 0.141(6) -0.023(5) 0.028(5) 0.014(5)
C9B 0.191(6) 0.106(4) 0.058(3) 0.027(3) -0.002(3) -0.043(4)
C7B 0.191(6) 0.106(4) 0.058(3) 0.027(3) -0.002(3) -0.043(4)
C83 0.099(6) 0.096(6) 0.116(6) 0.048(5) -0.033(5) 0.005(5)
C7T1 0.127(4) 0.149(4) 0.132(5) -0.034(4) -0.002(3) -0.006(3)
C2T3 0.130(4) 0.084(3) 0.195(5) 0.003(4) 0.025(4) -0.020(3)
C3T3 0.133(4) 0.087(3) 0.196(5) 0.002(4) 0.023(4) -0.020(3)
C4T3 0.134(4) 0.087(3) 0.197(5) 0.000(4) 0.023(4) -0.021(3)
C5T3 0.133(4) 0.085(3) 0.197(5) -0.001(4) 0.021(4) -0.023(3)
C6T3 0.130(4) 0.084(3) 0.197(5) 0.002(4) 0.023(4) -0.022(3)
C2 0.129(4) 0.083(3) 0.197(5) 0.004(3) 0.025(4) -0.020(3)
C7TC 0.134(6) 0.091(5) 0.204(7) 0.010(5) 0.024(5) -0.021(5)
C3TC 0.134(4) 0.087(3) 0.197(5) 0.001(4) 0.022(4) -0.020(3)
C4TC 0.132(4) 0.085(3) 0.198(5) -0.001(4) 0.022(4) -0.023(3)
C5TC 0.132(4) 0.086(3) 0.199(5) -0.001(4) 0.022(4) -0.022(3)
C6TC 0.130(4) 0.084(3) 0.198(5) 0.001(4) 0.024(4) -0.021(3)
C1TC 0.129(4) 0.083(3) 0.197(5) 0.004(3) 0.025(4) -0.020(3)
C2TC 0.131(4) 0.086(3) 0.197(5) 0.004(4) 0.024(4) -0.020(3)
C9C 0.069(9) 0.097(11) 0.099(11) 0.010(9) -0.017(8) -0.002(8)
C7C 0.112(11) 0.127(11) 0.107(11) -0.004(9) -0.023(8) 0.018(9)
C8C 0.100(10) 0.087(9) 0.101(10) 0.017(8) -0.014(8) 0.012(8)
C7T3 0.128(5) 0.088(4) 0.200(6) 0.008(5) 0.025(5) -0.021(5)
C92 0.191(6) 0.106(4) 0.058(3) 0.027(3) -0.002(3) -0.043(4)
C82 0.191(6) 0.106(4) 0.058(3) 0.027(3) -0.002(3) -0.043(4)
C72 0.191(6) 0.106(4) 0.058(3) 0.027(3) -0.002(3) -0.043(4)
C281 0.118(6) 0.099(5) 0.129(6) 0.013(5) 0.047(5) 0.021(4)
C31A 0.134(7) 0.128(6) 0.134(7) -0.024(6) 0.027(6) 0.015(6)
C301 0.125(5) 0.107(5) 0.143(6) 0.007(5) 0.042(5) 0.023(4)
C291 0.125(5) 0.107(5) 0.142(6) 0.005(4) 0.046(5) 0.021(4)
C29A 0.135(8) 0.129(8) 0.120(8) -0.022(7) 0.032(7) 0.018(7)
C28A 0.135(9) 0.129(8) 0.117(9) -0.020(8) 0.037(8) 0.020(8)
C311 0.123(6) 0.106(5) 0.144(6) 0.010(5) 0.037(5) 0.031(5)
C30A 0.135(7) 0.129(7) 0.127(7) -0.022(6) 0.029(6) 0.016(6)
C4T2 0.138(5) 0.149(6) 0.142(5) 0.008(5) -0.029(4) -0.049(4)
C3T2 0.138(5) 0.152(6) 0.142(5) 0.004(5) -0.030(4) -0.054(5)
C2T2 0.139(5) 0.152(6) 0.143(5) 0.005(4) -0.029(4) -0.055(5)
C1T2 0.133(5) 0.149(5) 0.140(5) 0.018(4) -0.032(4) -0.054(4)
C6T2 0.132(5) 0.148(6) 0.142(5) 0.013(4) -0.024(4) -0.050(5)
C5T2 0.138(5) 0.148(6) 0.144(5) 0.011(5) -0.025(4) -0.046(5)
C7T2 0.152(7) 0.165(8) 0.146(7) 0.026(7) -0.036(6) -0.039(7)
C1TB 0.099(7) 0.068(5) 0.184(10) -0.025(7) 0.016(7) -0.011(5)
C6TB 0.103(7) 0.071(5) 0.187(10) -0.028(7) 0.017(7) -0.011(5)
C5TB 0.104(7) 0.072(6) 0.189(10) -0.022(7) 0.015(7) -0.013(5)
C4TB 0.100(7) 0.071(6) 0.187(10) -0.022(7) 0.018(8) -0.014(5)
C3TB 0.097(7) 0.070(6) 0.184(10) -0.022(7) 0.022(7) -0.014(5)
C2TB 0.098(7) 0.069(5) 0.183(10) -0.023(7) 0.020(7) -0.012(5)
C7TB 0.106(9) 0.079(8) 0.185(12) -0.020(9) 0.006(9) -0.008(8)

loop_
_atom_type_symbol
_atom_type_description
_atom_type_scat_dispersion_real
_atom_type_scat_dispersion_imag
_atom_type_scat_source
C C 0.0033 0.0016 'International Tables Vol C Tables 4.2.6.8 and 6.1.1.4'
H H 0.0000 0.0000 'International Tables Vol C Tables 4.2.6.8 and 6.1.1.4'
Au Au -2.0133 8.8022 'International Tables Vol C Tables 4.2.6.8 and 6.1.1.4'
Cl Cl 0.1484 0.1585 'International Tables Vol C Tables 4.2.6.8 and 6.1.1.4'
N N 0.0061 0.0033 'International Tables Vol C Tables 4.2.6.8 and 6.1.1.4'
O O 0.0106 0.0060 'International Tables Vol C Tables 4.2.6.8 and 6.1.1.4'
P P 0.1023 0.0942 'International Tables Vol C Tables 4.2.6.8 and 6.1.1.4'

loop_
_geom_angle_atom_site_label_1
_geom_angle_atom_site_label_2
_geom_angle_atom_site_label_3
_geom_angle
_geom_angle_site_symmetry_1
_geom_angle_site_symmetry_3
_geom_angle_publ_flag
P Au Cl 175.28(3) . . ?
C131 P Au 118.95(11) . . ?
C131 P C121 107.42(15) . . ?
C131 P C191 103.40(15) . . ?
C121 P Au 112.01(11) . . ?
C191 P Au 108.50(12) . . ?
C191 P C121 105.44(16) . . ?
C03 O13 C103 113.6(3) . . ?
C01 O11 C251 113.8(3) . . ?
C02 O12 C102 116.2(3) . . ?
C31 N11 H11 117(2) . . ?
C61 N11 C31 124.0(3) . . ?
C61 N11 H11 116(2) . . ?
C2ET O1ET C3ET 112.0(4) . . ?
C32 C22 H22 118.4 . . ?
C32 C22 C12 123.1(4) . . ?
C12 C22 H22 118.4 . . ?
C31 C21 H21 119.5 . . ?
C11 C21 H21 119.5 . . ?
C11 C21 C31 121.0(3) . . ?
C141 C131 P 118.8(3) . . ?
C181 C131 P 120.9(3) . . ?
C181 C131 C141 120.1(3) . . ?
C21 C31 N11 118.2(3) . . ?
C41 C31 N11 121.9(3) . . ?
C41 C31 C21 119.9(3) . . ?
C121 C71 C61 119.5(3) . . ?
C81 C71 C61 120.7(3) . . ?
C81 C71 C121 119.6(3) . . ?
O21 C61 N11 124.9(3) . . ?
O21 C61 C71 119.6(3) . . ?
N11 C61 C71 115.5(3) . . ?
C71 C121 P 120.3(3) . . ?
C111 C121 P 120.8(3) . . ?
C111 C121 C71 118.8(3) . . ?
O13 C03 C13 119.0(3) . . ?
O13 C03 C53 120.3(3) . . ?
C53 C03 C13 120.6(3) . . ?
C22 C32 C42 116.8(3) . . ?
C22 C32 C62 121.9(3) . . ?
C42 C32 C62 121.3(4) . . ?
C03 C13 CM13 120.7(3) . . ?
C23 C13 C03 118.6(3) . . ?
C23 C13 CM13 120.6(3) . . ?
C41 C51 C01 118.5(3) . . ?
C41 C51 CM12 121.3(3) . . ?
C01 C51 CM12 120.2(3) . . ?
C22 C12 C02 118.0(4) . . ?
C22 C12 CM12 120.3(3) . . ?
C02 C12 CM12 121.8(3) . . ?
C191 C201 H191 119.9 . . ?
C191 C201 C211 120.3(4) . . ?
C211 C201 H191 119.9 . . ?
O12 C02 C12 119.4(4) . . ?
C52 C02 O12 119.5(3) . . ?
C52 C02 C12 121.0(3) . . ?
C21 C11 CM13 120.8(3) . . ?
C21 C11 C01 118.2(3) . . ?
C01 C11 CM13 121.0(3) . . ?
C02 C52 CM23 120.8(4) . . ?
C42 C52 C02 118.4(3) . . ?
C42 C52 CM23 120.8(4) . . ?
C31 C41 C51 120.4(3) . . ?
C31 C41 H41 119.8 . . ?
C51 C41 H41 119.8 . . ?
C32 C42 H42 118.7 . . ?
C52 C42 C32 122.6(4) . . ?
C52 C42 H42 118.7 . . ?
C201 C191 P 121.8(3) . . ?
C201 C191 C241 118.9(3) . . ?
C241 C191 P 119.2(3) . . ?
C13 C23 H43 118.9 . . ?
C33 C23 C13 122.2(3) . . ?
C33 C23 H43 118.9 . . ?
C13 CM13 HM1A 109.5 . . ?
C13 CM13 HM1B 109.5 . . ?
C11 CM13 C13 110.9(3) . . ?
C11 CM13 HM1A 109.5 . . ?
C11 CM13 HM1B 109.5 . . ?
HM1A CM13 HM1B 108.0 . . ?
C51 C01 O11 119.4(3) . . ?
C11 C01 O11 118.7(3) . . ?
C11 C01 C51 121.8(3) . . ?
C131 C141 H141 120.1 . . ?
C131 C141 C151 119.7(4) . . ?
C151 C141 H141 120.1 . . ?
C51 CM12 HM1C 108.6 . . ?
C51 CM12 HM1D 108.6 . . ?
C12 CM12 C51 114.8(3) . . ?
C12 CM12 HM1C 108.6 . . ?
C12 CM12 HM1D 108.6 . . ?
HM1C CM12 HM1D 107.5 . . ?
C131 C181 H30 120.1 . . ?
C131 C181 C171 119.8(4) . . ?
C171 C181 H30 120.1 . . ?
C03 C53 CM23 119.2(3) . 2_665 ?
C43 C53 C03 118.6(3) . . ?
C43 C53 CM23 122.2(3) . 2_665 ?
C141 C151 H151 120.0 . . ?
C161 C151 C141 119.9(4) . . ?
C161 C151 H151 120.0 . . ?
C201 C211 H201 119.9 . . ?
C221 C211 C201 120.2(4) . . ?
C221 C211 H201 119.9 . . ?
C23 C33 C43 117.2(3) . . ?
C23 C33 C63 121.4(3) . . ?
C43 C33 C63 121.4(3) . . ?
C71 C81 H81 119.9 . . ?
C71 C81 C91 120.3(4) . . ?
C91 C81 H81 119.9 . . ?
C53 C43 C33 122.9(3) . . ?
C53 C43 H23 118.6 . . ?
C33 C43 H23 118.6 . . ?
C52 CM23 C53 113.6(3) . 2_665 ?
C52 CM23 HM2A 108.9 . . ?
C52 CM23 HM2B 108.9 . . ?
C53 CM23 HM2A 108.9 2_665 . ?
C53 CM23 HM2B 108.9 2_665 . ?
HM2A CM23 HM2B 107.7 . . ?
C121 C111 H111 119.6 . . ?
C101 C111 C121 120.8(4) . . ?
C101 C111 H111 119.6 . . ?
C191 C241 H231 119.9 . . ?
C231 C241 C191 120.2(4) . . ?
C231 C241 H231 119.9 . . ?
C211 C221 H211 120.0 . . ?
C211 C221 C231 120.0(4) . . ?
C231 C221 H211 120.0 . . ?
O12 C102 H01A 109.5 . . ?
O12 C102 H01B 109.5 . . ?
O12 C102 H01C 109.5 . . ?
H01A C102 H01B 109.5 . . ?
H01A C102 H01C 109.5 . . ?
H01B C102 H01C 109.5 . . ?
C151 C161 H161 119.7 . . ?
C151 C161 C171 120.6(4) . . ?
C171 C161 H161 119.7 . . ?
C32 C62 C9B 107.4(8) . . ?
C32 C62 C72 105.7(4) . . ?
C8B C62 C32 118.1(9) . . ?
C8B C62 C9B 113.3(14) . . ?
C8B C62 C7B 102.5(15) . . ?
C7B C62 C32 109.0(8) . . ?
C7B C62 C9B 105.7(14) . . ?
C92 C62 C32 114.7(5) . . ?
C92 C62 C82 112.5(6) . . ?
C92 C62 C72 105.6(7) . . ?
C82 C62 C32 111.3(5) . . ?
C82 C62 C72 106.4(6) . . ?
O13 C103 H10A 109.5 . . ?
O13 C103 H10B 109.5 . . ?
O13 C103 H10C 109.5 . . ?
H10A C103 H10B 109.5 . . ?
H10A C103 H10C 109.5 . . ?
H10B C103 H10C 109.5 . . ?
O11 C251 H24A 110.2 . . ?
O11 C251 H24B 110.2 . . ?
O11 C251 C261 107.3(4) . . ?
H24A C251 H24B 108.5 . . ?
C261 C251 H24A 110.2 . . ?
C261 C251 H24B 110.2 . . ?
C181 C171 H171 120.0 . . ?
C161 C171 C181 120.0(4) . . ?
C161 C171 H171 120.0 . . ?
C33 C63 C73 108.8(4) . . ?
C33 C63 C8C 107.5(9) . . ?
C93 C63 C33 112.6(5) . . ?
C93 C63 C73 106.5(6) . . ?
C83 C63 C33 109.2(5) . . ?
C83 C63 C93 111.9(7) . . ?
C83 C63 C73 107.7(6) . . ?
C9C C63 C33 109.8(11) . . ?
C9C C63 C8C 103.8(13) . . ?
C7C C63 C33 116.1(10) . . ?
C7C C63 C9C 116.2(16) . . ?
C7C C63 C8C 102.0(14) . . ?
C81 C91 H91 120.0 . . ?
C101 C91 C81 120.0(4) . . ?
C101 C91 H91 120.0 . . ?
C241 C231 H221 119.8 . . ?
C221 C231 C241 120.5(4) . . ?
C221 C231 H221 119.8 . . ?
C111 C101 H101 119.8 . . ?
C91 C101 C111 120.4(4) . . ?
C91 C101 H101 119.8 . . ?
O1ET C2ET H2EA 109.4 . . ?
O1ET C2ET H2EB 109.4 . . ?
O1ET C2ET C1ET 111.2(4) . . ?
H2EA C2ET H2EB 108.0 . . ?
C1ET C2ET H2EA 109.4 . . ?
C1ET C2ET H2EB 109.4 . . ?
C5T1 C4T1 H4T1 120.1 . . ?
C3T1 C4T1 H4T1 120.1 . . ?
C3T1 C4T1 C5T1 119.9(8) . . ?
C251 C261 H25A 109.0 . . ?
C251 C261 H25B 109.0 . . ?
H25A C261 H25B 107.8 . . ?
C271 C261 C251 113.0(5) . . ?
C271 C261 H25A 109.0 . . ?
C271 C261 H25B 109.0 . . ?
C5T1 C6T1 H6T1 121.1 . . ?
C5T1 C6T1 C1T1 117.7(7) . . ?
C1T1 C6T1 H6T1 121.1 . . ?
C4T1 C5T1 C6T1 122.5(7) . . ?
C4T1 C5T1 H5T1 118.8 . . ?
C6T1 C5T1 H5T1 118.8 . . ?
O1ET C3ET H3EA 108.6 . . ?
O1ET C3ET H3EB 108.6 . . ?
H3EA C3ET H3EB 107.6 . . ?
C4ET C3ET O1ET 114.5(5) . . ?
C4ET C3ET H3EA 108.6 . . ?
C4ET C3ET H3EB 108.6 . . ?
C261 C271 H26C 110.2 . . ?
C261 C271 H26D 110.2 . . ?
C261 C271 H26A 105.3 . . ?
C261 C271 H26B 105.3 . . ?
C261 C271 C281 107.6(6) . . ?
H26C C271 H26D 108.5 . . ?
H26A C271 H26B 106.0 . . ?
C281 C271 H26C 110.2 . . ?
C281 C271 H26D 110.2 . . ?
C28A C271 C261 128.0(15) . . ?
C28A C271 H26A 105.3 . . ?
C28A C271 H26B 105.3 . . ?
C2ET C1ET H1EA 109.5 . . ?
C2ET C1ET H1EB 109.5 . . ?
C2ET C1ET H1EC 109.5 . . ?
H1EA C1ET H1EB 109.5 . . ?
H1EA C1ET H1EC 109.5 . . ?
H1EB C1ET H1EC 109.5 . . ?
C6T1 C1T1 C7T1 120.9(7) . . ?
C2T1 C1T1 C6T1 117.1(7) . . ?
C2T1 C1T1 C7T1 122.0(7) . . ?
C3ET C4ET H4EA 109.5 . . ?
C3ET C4ET H4EB 109.5 . . ?
C3ET C4ET H4EC 109.5 . . ?
H4EA C4ET H4EB 109.5 . . ?
H4EA C4ET H4EC 109.5 . . ?
H4EB C4ET H4EC 109.5 . . ?
C63 C93 H93A 109.5 . . ?
C63 C93 H93B 109.5 . . ?
C63 C93 H93C 109.5 . . ?
H93A C93 H93B 109.5 . . ?
H93A C93 H93C 109.5 . . ?
H93B C93 H93C 109.5 . . ?
C63 C73 H73A 109.5 . . ?
C63 C73 H73B 109.5 . . ?
C63 C73 H73C 109.5 . . ?
H73A C73 H73B 109.5 . . ?
H73A C73 H73C 109.5 . . ?
H73B C73 H73C 109.5 . . ?
C4T1 C3T1 H3T1 119.5 . . ?
C4T1 C3T1 C2T1 120.9(8) . . ?
C2T1 C3T1 H3T1 119.5 . . ?
C1T1 C2T1 C3T1 121.8(8) . . ?
C1T1 C2T1 H2T1 119.1 . . ?
C3T1 C2T1 H2T1 119.1 . . ?
C62 C8B H8BA 109.5 . . ?
C62 C8B H8BB 109.5 . . ?
C62 C8B H8BC 109.5 . . ?
H8BA C8B H8BB 109.5 . . ?
H8BA C8B H8BC 109.5 . . ?
H8BB C8B H8BC 109.5 . . ?
H31A C321 H31B 109.4(7) . . ?
H31A C321 H31C 108.4(8) . . ?
H31B C321 H31C 110.9(9) . . ?
H31D C321 H31E 108.0(8) . . ?
H31D C321 H31F 110.4(9) . . ?
H31E C321 H31F 109.2(7) . . ?
C31A C321 H31A 107.1(15) . . ?
C31A C321 H31B 111.6(16) . . ?
C31A C321 H31C 109.3(18) . . ?
C311 C321 H31D 109.6(8) . . ?
C311 C321 H31E 107.7(9) . . ?
C311 C321 H31F 111.8(9) . . ?
C62 C9B H9BA 109.5 . . ?
C62 C9B H9BB 109.5 . . ?
C62 C9B H9BC 109.5 . . ?
H9BA C9B H9BB 109.5 . . ?
H9BA C9B H9BC 109.5 . . ?
H9BB C9B H9BC 109.5 . . ?
C62 C7B H7BA 109.5 . . ?
C62 C7B H7BB 109.5 . . ?
C62 C7B H7BC 109.5 . . ?
H7BA C7B H7BB 109.5 . . ?
H7BA C7B H7BC 109.5 . . ?
H7BB C7B H7BC 109.5 . . ?
C63 C83 H83A 109.5 . . ?
C63 C83 H83B 109.5 . . ?
C63 C83 H83C 109.5 . . ?
H83A C83 H83B 109.5 . . ?
H83A C83 H83C 109.5 . . ?
H83B C83 H83C 109.5 . . ?
C1T1 C7T1 H7TA 109.5 . . ?
C1T1 C7T1 H7TB 109.5 . . ?
C1T1 C7T1 H7TC 109.5 . . ?
H7TA C7T1 H7TB 109.5 . . ?
H7TA C7T1 H7TC 109.5 . . ?
H7TB C7T1 H7TC 109.5 . . ?
C3T3 C2T3 H2T3 120.0 . . ?
C3T3 C2T3 C2 120.0 . . ?
C2 C2T3 H2T3 120.0 . . ?
C2T3 C3T3 H3T3 120.0 . . ?
C2T3 C3T3 C4T3 120.0 . . ?
C4T3 C3T3 H3T3 120.0 . . ?
C3T3 C4T3 H4T3 120.0 . . ?
C3T3 C4T3 C5T3 120.0 . . ?
C5T3 C4T3 H4T3 120.0 . . ?
C4T3 C5T3 H5T3 120.0 . . ?
C4T3 C5T3 C6T3 120.0 . . ?
C6T3 C5T3 H5T3 120.0 . . ?
C5T3 C6T3 H6T3 120.0 . . ?
C2 C6T3 C5T3 120.0 . . ?
C2 C6T3 H6T3 120.0 . . ?
C2T3 C2 C7T3 128.0(11) . . ?
C6T3 C2 C2T3 120.0 . . ?
C6T3 C2 C7T3 111.8(11) . . ?
H7TG C7TC H7TH 109.5 . . ?
H7TG C7TC H7TI 109.5 . . ?
H7TH C7TC H7TI 109.5 . . ?
C1TC C7TC H7TG 109.5 . . ?
C1TC C7TC H7TH 109.5 . . ?
C1TC C7TC H7TI 109.5 . . ?
C4TC C3TC H3TC 120.0 . . ?
C4TC C3TC C2TC 120.0 . . ?
C2TC C3TC H3TC 120.0 . . ?
C3TC C4TC H4TC 120.0 . . ?
C5TC C4TC C3TC 120.0 . . ?
C5TC C4TC H4TC 120.0 . . ?
C4TC C5TC H5TC 120.0 . . ?
C4TC C5TC C6TC 120.0 . . ?
C6TC C5TC H5TC 120.0 . . ?
C5TC C6TC H6TC 120.0 . . ?
C5TC C6TC C1TC 120.0 . . ?
C1TC C6TC H6TC 120.0 . . ?
C6TC C1TC C7TC 121.0(12) . . ?
C2TC C1TC C7TC 118.8(12) . . ?
C2TC C1TC C6TC 120.0 . . ?
C3TC C2TC H2TC 120.0 . . ?
C1TC C2TC C3TC 120.0 . . ?
C1TC C2TC H2TC 120.0 . . ?
C63 C9C H9CA 109.5 . . ?
C63 C9C H9CB 109.5 . . ?
C63 C9C H9CC 109.5 . . ?
H9CA C9C H9CB 109.5 . . ?
H9CA C9C H9CC 109.5 . . ?
H9CB C9C H9CC 109.5 . . ?
C63 C7C H7CA 109.5 . . ?
C63 C7C H7CB 109.5 . . ?
C63 C7C H7CC 109.5 . . ?
H7CA C7C H7CB 109.5 . . ?
H7CA C7C H7CC 109.5 . . ?
H7CB C7C H7CC 109.5 . . ?
C63 C8C H8CA 109.5 . . ?
C63 C8C H8CB 109.5 . . ?
C63 C8C H8CC 109.5 . . ?
H8CA C8C H8CB 109.5 . . ?
H8CA C8C H8CC 109.5 . . ?
H8CB C8C H8CC 109.5 . . ?
C2 C7T3 H7TD 109.5 . . ?
C2 C7T3 H7TE 109.5 . . ?
C2 C7T3 H7TF 109.5 . . ?
H7TD C7T3 H7TE 109.5 . . ?
H7TD C7T3 H7TF 109.5 . . ?
H7TE C7T3 H7TF 109.5 . . ?
C62 C92 H92A 109.5 . . ?
C62 C92 H92B 109.5 . . ?
C62 C92 H92C 109.5 . . ?
H92A C92 H92B 109.5 . . ?
H92A C92 H92C 109.5 . . ?
H92B C92 H92C 109.5 . . ?
C62 C82 H82A 109.5 . . ?
C62 C82 H82B 109.5 . . ?
C62 C82 H82C 109.5 . . ?
H82A C82 H82B 109.5 . . ?
H82A C82 H82C 109.5 . . ?
H82B C82 H82C 109.5 . . ?
C62 C72 H72A 109.5 . . ?
C62 C72 H72B 109.5 . . ?
C62 C72 H72C 109.5 . . ?
H72A C72 H72B 109.5 . . ?
H72A C72 H72C 109.5 . . ?
H72B C72 H72C 109.5 . . ?
C271 C281 H27A 109.6 . . ?
C271 C281 H27B 109.6 . . ?
H27A C281 H27B 108.1 . . ?
C291 C281 C271 110.5(8) . . ?
C291 C281 H27A 109.6 . . ?
C291 C281 H27B 109.6 . . ?
C321 C31A H30A 109.4 . . ?
C321 C31A H30B 109.4 . . ?
H30A C31A H30B 108.0 . . ?
C30A C31A C321 111.1(19) . . ?
C30A C31A H30A 109.4 . . ?
C30A C31A H30B 109.4 . . ?
H29A C301 H29B 107.7 . . ?
C291 C301 H29A 108.8 . . ?
C291 C301 H29B 108.8 . . ?
C311 C301 H29A 108.8 . . ?
C311 C301 H29B 108.8 . . ?
C311 C301 C291 113.9(10) . . ?
C281 C291 C301 115.4(9) . . ?
C281 C291 H28A 108.4 . . ?
C281 C291 H28B 108.4 . . ?
C301 C291 H28A 108.4 . . ?
C301 C291 H28B 108.4 . . ?
H28A C291 H28B 107.5 . . ?
H28C C29A H28D 108.8 . . ?
C28A C29A H28C 110.7 . . ?
C28A C29A H28D 110.7 . . ?
C28A C29A C30A 105(2) . . ?
C30A C29A H28C 110.7 . . ?
C30A C29A H28D 110.7 . . ?
C271 C28A C29A 105.6(16) . . ?
C271 C28A H27C 110.6 . . ?
C271 C28A H27D 110.6 . . ?
C29A C28A H27C 110.6 . . ?
C29A C28A H27D 110.6 . . ?
H27C C28A H27D 108.8 . . ?
C321 C311 H30C 109.1 . . ?
C321 C311 H30D 109.1 . . ?
C301 C311 C321 112.4(10) . . ?
C301 C311 H30C 109.1 . . ?
C301 C311 H30D 109.1 . . ?
H30C C311 H30D 107.9 . . ?
C31A C30A C29A 112(2) . . ?
C31A C30A H29C 109.1 . . ?
C31A C30A H29D 109.1 . . ?
C29A C30A H29C 109.1 . . ?
C29A C30A H29D 109.1 . . ?
H29C C30A H29D 107.9 . . ?
C3T2 C4T2 H4T2 120.0 . . ?
C3T2 C4T2 C5T2 120.0 . . ?
C5T2 C4T2 H4T2 120.0 . . ?
C4T2 C3T2 H3T2 120.0 . . ?
C4T2 C3T2 C2T2 120.0 . . ?
C2T2 C3T2 H3T2 120.0 . . ?
C3T2 C2T2 H2T2 120.0 . . ?
C1T2 C2T2 C3T2 120.0 . . ?
C1T2 C2T2 H2T2 120.0 . . ?
C2T2 C1T2 C7T2 109.1(9) . . ?
C6T2 C1T2 C2T2 120.0 . . ?
C6T2 C1T2 C7T2 130.9(9) . . ?
C1T2 C6T2 H6T2 120.0 . . ?
C1T2 C6T2 C5T2 120.0 . . ?
C5T2 C6T2 H6T2 120.0 . . ?
C4T2 C5T2 H5T2 120.0 . . ?
C6T2 C5T2 C4T2 120.0 . . ?
C6T2 C5T2 H5T2 120.0 . . ?
C1T2 C7T2 H7TJ 109.5 . . ?
C1T2 C7T2 H7TK 109.5 . . ?
C1T2 C7T2 H7TL 109.5 . . ?
H7TJ C7T2 H7TK 109.5 . . ?
H7TJ C7T2 H7TL 109.5 . . ?
H7TK C7T2 H7TL 109.5 . . ?
C6TB C1TB C2TB 120.0 . . ?
C6TB C1TB C7TB 117.5(16) . . ?
C2TB C1TB C7TB 122.5(16) . . ?
C1TB C6TB H6TB 120.0 . . ?
C5TB C6TB C1TB 120.0 . . ?
C5TB C6TB H6TB 120.0 . . ?
C6TB C5TB H5TB 120.0 . . ?
C4TB C5TB C6TB 120.0 . . ?
C4TB C5TB H5TB 120.0 . . ?
C5TB C4TB H4TB 120.0 . . ?
C3TB C4TB C5TB 120.0 . . ?
C3TB C4TB H4TB 120.0 . . ?
C4TB C3TB H3TB 120.0 . . ?
C2TB C3TB C4TB 120.0 . . ?
C2TB C3TB H3TB 120.0 . . ?
C1TB C2TB H2TB 120.0 . . ?
C3TB C2TB C1TB 120.0 . . ?
C3TB C2TB H2TB 120.0 . . ?
C1TB C7TB H7TM 109.5 . . ?
C1TB C7TB H7TN 109.5 . . ?
C1TB C7TB H7TO 109.5 . . ?
H7TM C7TB H7TN 109.5 . . ?
H7TM C7TB H7TO 109.5 . . ?
H7TN C7TB H7TO 109.5 . . ?

loop_
_geom_bond_atom_site_label_1
_geom_bond_atom_site_label_2
_geom_bond_distance
_geom_bond_site_symmetry_2
_geom_bond_publ_flag
Au P 2.2326(9) . ?
Au Cl 2.2855(9) . ?
P C131 1.809(3) . ?
P C121 1.828(3) . ?
P C191 1.820(3) . ?
O21 C61 1.215(4) . ?
O13 C03 1.380(4) . ?
O13 C103 1.431(5) . ?
O11 C01 1.394(4) . ?
O11 C251 1.432(5) . ?
O12 C02 1.388(4) . ?
O12 C102 1.433(5) . ?
N11 C31 1.422(4) . ?
N11 C61 1.352(4) . ?
N11 H11 0.859(18) . ?
O1ET C2ET 1.403(6) . ?
O1ET C3ET 1.409(6) . ?
C22 H22 0.9500 . ?
C22 C32 1.380(5) . ?
C22 C12 1.383(5) . ?
C21 H21 0.9500 . ?
C21 C31 1.386(5) . ?
C21 C11 1.386(5) . ?
C131 C141 1.383(5) . ?
C131 C181 1.376(5) . ?
C31 C41 1.383(5) . ?
C71 C61 1.511(5) . ?
C71 C121 1.403(5) . ?
C71 C81 1.378(5) . ?
C121 C111 1.384(5) . ?
C03 C13 1.397(5) . ?
C03 C53 1.391(5) . ?
C32 C42 1.391(5) . ?
C32 C62 1.523(5) . ?
C13 C23 1.393(5) . ?
C13 CM13 1.521(5) . ?
C51 C41 1.391(5) . ?
C51 C01 1.392(5) . ?
C51 CM12 1.518(5) . ?
C12 C02 1.397(5) . ?
C12 CM12 1.504(5) . ?
C201 H191 0.9500 . ?
C201 C191 1.379(5) . ?
C201 C211 1.392(5) . ?
C02 C52 1.388(6) . ?
C11 CM13 1.511(5) . ?
C11 C01 1.391(5) . ?
C52 C42 1.383(5) . ?
C52 CM23 1.509(5) . ?
C41 H41 0.9500 . ?
C42 H42 0.9500 . ?
C191 C241 1.390(5) . ?
C23 H43 0.9500 . ?
C23 C33 1.387(5) . ?
CM13 HM1A 0.9900 . ?
CM13 HM1B 0.9900 . ?
C141 H141 0.9500 . ?
C141 C151 1.393(5) . ?
CM12 HM1C 0.9900 . ?
CM12 HM1D 0.9900 . ?
C181 H30 0.9500 . ?
C181 C171 1.387(5) . ?
C53 C43 1.380(5) . ?
C53 CM23 1.520(5) 2_665 ?
C151 H151 0.9500 . ?
C151 C161 1.362(6) . ?
C211 H201 0.9500 . ?
C211 C221 1.367(6) . ?
C33 C43 1.388(5) . ?
C33 C63 1.530(5) . ?
C81 H81 0.9500 . ?
C81 C91 1.385(6) . ?
C43 H23 0.9500 . ?
CM23 C53 1.520(5) 2_665 ?
CM23 HM2A 0.9900 . ?
CM23 HM2B 0.9900 . ?
C111 H111 0.9500 . ?
C111 C101 1.372(6) . ?
C241 H231 0.9500 . ?
C241 C231 1.382(6) . ?
C221 H211 0.9500 . ?
C221 C231 1.368(6) . ?
C102 H01A 0.9800 . ?
C102 H01B 0.9800 . ?
C102 H01C 0.9800 . ?
C161 H161 0.9500 . ?
C161 C171 1.376(6) . ?
C62 C8B 1.499(16) . ?
C62 C9B 1.538(16) . ?
C62 C7B 1.513(17) . ?
C62 C92 1.499(9) . ?
C62 C82 1.514(10) . ?
C62 C72 1.569(10) . ?
C103 H10A 0.9800 . ?
C103 H10B 0.9800 . ?
C103 H10C 0.9800 . ?
C251 H24A 0.9900 . ?
C251 H24B 0.9900 . ?
C251 C261 1.514(6) . ?
C171 H171 0.9500 . ?
C63 C93 1.515(9) . ?
C63 C73 1.558(8) . ?
C63 C83 1.493(9) . ?
C63 C9C 1.513(16) . ?
C63 C7C 1.476(16) . ?
C63 C8C 1.561(15) . ?
C91 H91 0.9500 . ?
C91 C101 1.364(7) . ?
C231 H221 0.9500 . ?
C101 H101 0.9500 . ?
C2ET H2EA 0.9900 . ?
C2ET H2EB 0.9900 . ?
C2ET C1ET 1.444(8) . ?
C4T1 H4T1 0.9500 . ?
C4T1 C5T1 1.327(9) . ?
C4T1 C3T1 1.309(9) . ?
C261 H25A 0.9900 . ?
C261 H25B 0.9900 . ?
C261 C271 1.482(8) . ?
C6T1 H6T1 0.9500 . ?
C6T1 C5T1 1.389(9) . ?
C6T1 C1T1 1.408(9) . ?
C5T1 H5T1 0.9500 . ?
C3ET H3EA 0.9900 . ?
C3ET H3EB 0.9900 . ?
C3ET C4ET 1.387(8) . ?
C271 H26C 0.9900 . ?
C271 H26D 0.9900 . ?
C271 H26A 0.9900 . ?
C271 H26B 0.9900 . ?
C271 C281 1.549(9) . ?
C271 C28A 1.461(13) . ?
C1ET H1EA 0.9800 . ?
C1ET H1EB 0.9800 . ?
C1ET H1EC 0.9800 . ?
C1T1 C2T1 1.361(9) . ?
C1T1 C7T1 1.475(9) . ?
C4ET H4EA 0.9800 . ?
C4ET H4EB 0.9800 . ?
C4ET H4EC 0.9800 . ?
C93 H93A 0.9800 . ?
C93 H93B 0.9800 . ?
C93 H93C 0.9800 . ?
C73 H73A 0.9800 . ?
C73 H73B 0.9800 . ?
C73 H73C 0.9800 . ?
C3T1 H3T1 0.9500 . ?
C3T1 C2T1 1.369(9) . ?
C2T1 H2T1 0.9500 . ?
C8B H8BA 0.9800 . ?
C8B H8BB 0.9800 . ?
C8B H8BC 0.9800 . ?
C321 H31A 0.976(9) . ?
C321 H31B 0.946(8) . ?
C321 H31C 0.957(9) . ?
C321 H31D 0.961(8) . ?
C321 H31E 0.977(9) . ?
C321 H31F 0.947(8) . ?
C321 C31A 1.492(14) . ?
C321 C311 1.520(10) . ?
C9B H9BA 0.9800 . ?
C9B H9BB 0.9800 . ?
C9B H9BC 0.9800 . ?
C7B H7BA 0.9800 . ?
C7B H7BB 0.9800 . ?
C7B H7BC 0.9800 . ?
C83 H83A 0.9800 . ?
C83 H83B 0.9800 . ?
C83 H83C 0.9800 . ?
C7T1 H7TA 0.9800 . ?
C7T1 H7TB 0.9800 . ?
C7T1 H7TC 0.9800 . ?
C2T3 H2T3 0.9500 . ?
C2T3 C3T3 1.3900 . ?
C2T3 C2 1.3900 . ?
C3T3 H3T3 0.9500 . ?
C3T3 C4T3 1.3900 . ?
C4T3 H4T3 0.9500 . ?
C4T3 C5T3 1.3900 . ?
C5T3 H5T3 0.9500 . ?
C5T3 C6T3 1.3900 . ?
C6T3 H6T3 0.9500 . ?
C6T3 C2 1.3900 . ?
C2 C7T3 1.447(15) . ?
C7TC H7TG 0.9800 . ?
C7TC H7TH 0.9800 . ?
C7TC H7TI 0.9800 . ?
C7TC C1TC 1.519(17) . ?
C3TC H3TC 0.9500 . ?
C3TC C4TC 1.3900 . ?
C3TC C2TC 1.3900 . ?
C4TC H4TC 0.9500 . ?
C4TC C5TC 1.3900 . ?
C5TC H5TC 0.9500 . ?
C5TC C6TC 1.3900 . ?
C6TC H6TC 0.9500 . ?
C6TC C1TC 1.3900 . ?
C1TC C2TC 1.3900 . ?
C2TC H2TC 0.9500 . ?
C9C H9CA 0.9800 . ?
C9C H9CB 0.9800 . ?
C9C H9CC 0.9800 . ?
C7C H7CA 0.9800 . ?
C7C H7CB 0.9800 . ?
C7C H7CC 0.9800 . ?
C8C H8CA 0.9800 . ?
C8C H8CB 0.9800 . ?
C8C H8CC 0.9800 . ?
C7T3 H7TD 0.9800 . ?
C7T3 H7TE 0.9800 . ?
C7T3 H7TF 0.9800 . ?
C92 H92A 0.9800 . ?
C92 H92B 0.9800 . ?
C92 H92C 0.9800 . ?
C82 H82A 0.9800 . ?
C82 H82B 0.9800 . ?
C82 H82C 0.9800 . ?
C72 H72A 0.9800 . ?
C72 H72B 0.9800 . ?
C72 H72C 0.9800 . ?
C281 H27A 0.9900 . ?
C281 H27B 0.9900 . ?
C281 C291 1.501(10) . ?
C31A H30A 0.9900 . ?
C31A H30B 0.9900 . ?
C31A C30A 1.481(14) . ?
C301 H29A 0.9900 . ?
C301 H29B 0.9900 . ?
C301 C291 1.508(10) . ?
C301 C311 1.476(11) . ?
C291 H28A 0.9900 . ?
C291 H28B 0.9900 . ?
C29A H28C 0.9900 . ?
C29A H28D 0.9900 . ?
C29A C28A 1.481(14) . ?
C29A C30A 1.495(14) . ?
C28A H27C 0.9900 . ?
C28A H27D 0.9900 . ?
C311 H30C 0.9900 . ?
C311 H30D 0.9900 . ?
C30A H29C 0.9900 . ?
C30A H29D 0.9900 . ?
C4T2 H4T2 0.9500 . ?
C4T2 C3T2 1.3900 . ?
C4T2 C5T2 1.3900 . ?
C3T2 H3T2 0.9500 . ?
C3T2 C2T2 1.3900 . ?
C2T2 H2T2 0.9500 . ?
C2T2 C1T2 1.3900 . ?
C1T2 C6T2 1.3900 . ?
C1T2 C7T2 1.420(9) . ?
C6T2 H6T2 0.9500 . ?
C6T2 C5T2 1.3900 . ?
C5T2 H5T2 0.9500 . ?
C7T2 H7TJ 0.9800 . ?
C7T2 H7TK 0.9800 . ?
C7T2 H7TL 0.9800 . ?
C1TB C6TB 1.3900 . ?
C1TB C2TB 1.3900 . ?
C1TB C7TB 1.495(16) . ?
C6TB H6TB 0.9500 . ?
C6TB C5TB 1.3900 . ?
C5TB H5TB 0.9500 . ?
C5TB C4TB 1.3900 . ?
C4TB H4TB 0.9500 . ?
C4TB C3TB 1.3900 . ?
C3TB H3TB 0.9500 . ?
C3TB C2TB 1.3900 . ?
C2TB H2TB 0.9500 . ?
C7TB H7TM 0.9800 . ?
C7TB H7TN 0.9800 . ?
C7TB H7TO 0.9800 . ?

loop_
_geom_torsion_atom_site_label_1
_geom_torsion_atom_site_label_2
_geom_torsion_atom_site_label_3
_geom_torsion_atom_site_label_4
_geom_torsion
_geom_torsion_site_symmetry_1
_geom_torsion_site_symmetry_2
_geom_torsion_site_symmetry_3
_geom_torsion_site_symmetry_4
_geom_torsion_publ_flag
Au P C131 C141 -31.1(3) . . . . ?
Au P C131 C181 154.6(3) . . . . ?
Au P C121 C71 -45.7(3) . . . . ?
Au P C121 C111 131.3(3) . . . . ?
Au P C191 C201 126.7(3) . . . . ?
Au P C191 C241 -49.5(3) . . . . ?
P C131 C141 C151 -174.6(3) . . . . ?
P C131 C181 C171 174.5(3) . . . . ?
P C121 C111 C101 -177.9(4) . . . . ?
P C191 C241 C231 177.2(4) . . . . ?
O13 C03 C13 C23 -175.9(3) . . . . ?
O13 C03 C13 CM13 0.6(5) . . . . ?
O13 C03 C53 C43 175.9(3) . . . . ?
O13 C03 C53 CM23 -2.3(5) . . . 2_665 ?
O11 C251 C261 C271 173.5(5) . . . . ?
O12 C02 C52 C42 -178.3(3) . . . . ?
O12 C02 C52 CM23 3.1(5) . . . . ?
N11 C31 C41 C51 175.8(3) . . . . ?
C22 C32 C42 C52 2.2(6) . . . . ?
C22 C32 C62 C8B -176.6(14) . . . . ?
C22 C32 C62 C9B 53.8(13) . . . . ?
C22 C32 C62 C7B -60.2(12) . . . . ?
C22 C32 C62 C92 8.2(8) . . . . ?
C22 C32 C62 C82 137.3(6) . . . . ?
C22 C32 C62 C72 -107.6(6) . . . . ?
C22 C12 C02 O12 178.5(3) . . . . ?
C22 C12 C02 C52 2.2(5) . . . . ?
C22 C12 CM12 C51 92.6(4) . . . . ?
C21 C31 C41 C51 -3.5(5) . . . . ?
C21 C11 CM13 C13 96.0(4) . . . . ?
C21 C11 C01 O11 179.7(3) . . . . ?
C21 C11 C01 C51 -3.1(5) . . . . ?
C131 P C121 C71 86.6(3) . . . . ?
C131 P C121 C111 -96.3(3) . . . . ?
C131 P C191 C201 -0.5(4) . . . . ?
C131 P C191 C241 -176.7(3) . . . . ?
C131 C141 C151 C161 0.3(5) . . . . ?
C131 C181 C171 C161 -0.2(7) . . . . ?
C31 N11 C61 O21 9.0(6) . . . . ?
C31 N11 C61 C71 -170.7(3) . . . . ?
C31 C21 C11 CM13 -178.4(3) . . . . ?
C31 C21 C11 C01 0.5(5) . . . . ?
C71 C121 C111 C101 -0.8(6) . . . . ?
C71 C81 C91 C101 -2.2(8) . . . . ?
C61 N11 C31 C21 141.3(3) . . . . ?
C61 N11 C31 C41 -38.0(5) . . . . ?
C61 C71 C121 P -7.9(5) . . . . ?
C61 C71 C121 C111 175.0(3) . . . . ?
C61 C71 C81 C91 -173.4(4) . . . . ?
C121 P C131 C141 -159.6(3) . . . . ?
C121 P C131 C181 26.1(3) . . . . ?
C121 P C191 C201 -113.1(3) . . . . ?
C121 P C191 C241 70.7(4) . . . . ?
C121 C71 C61 O21 -51.5(5) . . . . ?
C121 C71 C61 N11 128.2(3) . . . . ?
C121 C71 C81 C91 2.1(6) . . . . ?
C121 C111 C101 C91 0.7(8) . . . . ?
C03 C13 C23 C33 -0.1(5) . . . . ?
C03 C13 CM13 C11 -91.1(4) . . . . ?
C03 C53 C43 C33 -0.2(6) . . . . ?
C32 C22 C12 C02 -0.2(5) . . . . ?
C32 C22 C12 CM12 179.8(3) . . . . ?
C13 C03 C53 C43 -1.2(5) . . . . ?
C13 C03 C53 CM23 -179.4(3) . . . 2_665 ?
C13 C23 C33 C43 -1.3(6) . . . . ?
C13 C23 C33 C63 178.9(4) . . . . ?
C12 C22 C32 C42 -1.9(5) . . . . ?
C12 C22 C32 C62 175.5(4) . . . . ?
C12 C02 C52 C42 -2.0(5) . . . . ?
C12 C02 C52 CM23 179.3(3) . . . . ?
C201 C191 C241 C231 0.9(7) . . . . ?
C201 C211 C221 C231 -0.1(8) . . . . ?
C02 C12 CM12 C51 -87.5(4) . . . . ?
C02 C52 C42 C32 -0.3(6) . . . . ?
C02 C52 CM23 C53 83.4(5) . . . 2_665 ?
C11 C21 C31 N11 -176.6(3) . . . . ?
C11 C21 C31 C41 2.8(5) . . . . ?
C41 C51 C01 O11 179.5(3) . . . . ?
C41 C51 C01 C11 2.4(5) . . . . ?
C41 C51 CM12 C12 -31.5(5) . . . . ?
C42 C32 C62 C8B 0.7(15) . . . . ?
C42 C32 C62 C9B -128.9(12) . . . . ?
C42 C32 C62 C7B 117.0(11) . . . . ?
C42 C32 C62 C92 -174.5(7) . . . . ?
C42 C32 C62 C82 -45.4(7) . . . . ?
C42 C32 C62 C72 69.7(6) . . . . ?
C42 C52 CM23 C53 -95.2(4) . . . 2_665 ?
C191 P C131 C141 89.2(3) . . . . ?
C191 P C131 C181 -85.1(3) . . . . ?
C191 P C121 C71 -163.6(3) . . . . ?
C191 P C121 C111 13.5(4) . . . . ?
C191 C201 C211 C221 -0.8(7) . . . . ?
C191 C241 C231 C221 -1.8(8) . . . . ?
C23 C13 CM13 C11 85.3(4) . . . . ?
C23 C33 C43 C53 1.4(6) . . . . ?
C23 C33 C63 C93 -19.8(7) . . . . ?
C23 C33 C63 C73 -137.6(5) . . . . ?
C23 C33 C63 C83 105.1(6) . . . . ?
C23 C33 C63 C9C -48.0(12) . . . . ?
C23 C33 C63 C7C 177.8(14) . . . . ?
C23 C33 C63 C8C 64.3(10) . . . . ?
CM13 C13 C23 C33 -176.5(3) . . . . ?
CM13 C11 C01 O11 -1.3(5) . . . . ?
CM13 C11 C01 C51 175.8(3) . . . . ?
C01 O11 C251 C261 -177.1(4) . . . . ?
C01 C51 C41 C31 1.0(5) . . . . ?
C01 C51 CM12 C12 148.5(3) . . . . ?
C01 C11 CM13 C13 -83.0(4) . . . . ?
C141 C131 C181 C171 0.3(6) . . . . ?
C141 C151 C161 C171 -0.2(6) . . . . ?
CM12 C51 C41 C31 -179.0(3) . . . . ?
CM12 C51 C01 O11 -0.6(5) . . . . ?
CM12 C51 C01 C11 -177.7(3) . . . . ?
CM12 C12 C02 O12 -1.5(5) . . . . ?
CM12 C12 C02 C52 -177.7(3) . . . . ?
C181 C131 C141 C151 -0.3(5) . . . . ?
C53 C03 C13 C23 1.4(5) . . . . ?
C53 C03 C13 CM13 177.8(3) . . . . ?
C151 C161 C171 C181 0.2(7) . . . . ?
C211 C201 C191 P -175.8(3) . . . . ?
C211 C201 C191 C241 0.4(6) . . . . ?
C211 C221 C231 C241 1.4(8) . . . . ?
C81 C71 C61 O21 124.0(4) . . . . ?
C81 C71 C61 N11 -56.3(5) . . . . ?
C81 C71 C121 P 176.6(3) . . . . ?
C81 C71 C121 C111 -0.6(5) . . . . ?
C81 C91 C101 C111 0.8(8) . . . . ?
C43 C33 C63 C93 160.4(6) . . . . ?
C43 C33 C63 C73 42.6(6) . . . . ?
C43 C33 C63 C83 -74.7(7) . . . . ?
C43 C33 C63 C9C 132.2(11) . . . . ?
C43 C33 C63 C7C -2.1(15) . . . . ?
C43 C33 C63 C8C -115.5(10) . . . . ?
CM23 C52 C42 C32 178.4(3) . . . . ?
CM23 C53 C43 C33 178.0(4) 2_665 . . . ?
C102 O12 C02 C12 86.2(4) . . . . ?
C102 O12 C02 C52 -97.4(4) . . . . ?
C62 C32 C42 C52 -175.2(4) . . . . ?
C103 O13 C03 C13 -99.2(4) . . . . ?
C103 O13 C03 C53 83.6(4) . . . . ?
C251 O11 C01 C51 81.1(4) . . . . ?
C251 O11 C01 C11 -101.7(4) . . . . ?
C251 C261 C271 C281 -81.0(9) . . . . ?
C251 C261 C271 C28A -58.8(16) . . . . ?
C63 C33 C43 C53 -178.8(4) . . . . ?
C2ET O1ET C3ET C4ET 177.2(6) . . . . ?
C4T1 C3T1 C2T1 C1T1 3.0(12) . . . . ?
C261 C271 C281 C291 178.9(9) . . . . ?
C261 C271 C28A C29A -82(3) . . . . ?
C6T1 C1T1 C2T1 C3T1 -2.1(11) . . . . ?
C5T1 C4T1 C3T1 C2T1 -1.9(12) . . . . ?
C5T1 C6T1 C1T1 C2T1 0.1(9) . . . . ?
C5T1 C6T1 C1T1 C7T1 178.7(6) . . . . ?
C3ET O1ET C2ET C1ET -178.3(6) . . . . ?
C271 C281 C291 C301 -171.6(10) . . . . ?
C1T1 C6T1 C5T1 C4T1 1.0(9) . . . . ?
C3T1 C4T1 C5T1 C6T1 -0.1(11) . . . . ?
C321 C31A C30A C29A 176(3) . . . . ?
C7T1 C1T1 C2T1 C3T1 179.4(7) . . . . ?
C2T3 C3T3 C4T3 C5T3 0.0 . . . . ?
C3T3 C2T3 C2 C6T3 0.0 . . . . ?
C3T3 C2T3 C2 C7T3 -174.6(14) . . . . ?
C3T3 C4T3 C5T3 C6T3 0.0 . . . . ?
C4T3 C5T3 C6T3 C2 0.0 . . . . ?
C5T3 C6T3 C2 C2T3 0.0 . . . . ?
C5T3 C6T3 C2 C7T3 175.4(12) . . . . ?
C2 C2T3 C3T3 C4T3 0.0 . . . . ?
C7TC C1TC C2TC C3TC 175.3(13) . . . . ?
C3TC C4TC C5TC C6TC 0.0 . . . . ?
C4TC C3TC C2TC C1TC 0.0 . . . . ?
C4TC C5TC C6TC C1TC 0.0 . . . . ?
C5TC C6TC C1TC C7TC -175.2(13) . . . . ?
C5TC C6TC C1TC C2TC 0.0 . . . . ?
C6TC C1TC C2TC C3TC 0.0 . . . . ?
C2TC C3TC C4TC C5TC 0.0 . . . . ?
C291 C301 C311 C321 -175.5(10) . . . . ?
C28A C29A C30A C31A -164(3) . . . . ?
C311 C301 C291 C281 -72.6(15) . . . . ?
C30A C29A C28A C271 -171(2) . . . . ?
C4T2 C3T2 C2T2 C1T2 0.0 . . . . ?
C3T2 C4T2 C5T2 C6T2 0.0 . . . . ?
C3T2 C2T2 C1T2 C6T2 0.0 . . . . ?
C3T2 C2T2 C1T2 C7T2 -179.3(8) . . . . ?
C2T2 C1T2 C6T2 C5T2 0.0 . . . . ?
C1T2 C6T2 C5T2 C4T2 0.0 . . . . ?
C5T2 C4T2 C3T2 C2T2 0.0 . . . . ?
C7T2 C1T2 C6T2 C5T2 179.1(10) . . . . ?
C1TB C6TB C5TB C4TB 0.0 . . . . ?
C6TB C1TB C2TB C3TB 0.0 . . . . ?
C6TB C5TB C4TB C3TB 0.0 . . . . ?
C5TB C4TB C3TB C2TB 0.0 . . . . ?
C4TB C3TB C2TB C1TB 0.0 . . . . ?
C2TB C1TB C6TB C5TB 0.0 . . . . ?
C7TB C1TB C6TB C5TB 177.5(16) . . . . ?
C7TB C1TB C2TB C3TB -177.3(17) . . . . ?
